data_7205902
loop_
_publ_author_name
'Nowicka, Katarzyna'
'Bujacz, Anna'
'Paluch, Piotr'
'Sobczuk, Adam'
'Jeziorna, Agata'
'Ciesielski, W\/lodzimierz'
'Bujacz, Grzegorz D.'
'Jurczak, Janusz'
'Potrzebowski, Marek J.'

_publ_section_title
;
 Study of host-guest interactions in benzodiazacoronands by means of
 solid state NMR spectroscopy, X-ray diffraction and quantum mechanical
 computations.
;
_journal_issue 14
_journal_name_full 'Physical chemistry chemical physics : PCCP'
_journal_page_first 6423
_journal_page_last 6433
_journal_paper_doi 10.1039/c0cp02401e
_journal_volume 13
_journal_year 2011
_chemical_absolute_configuration n/a
_chemical_formula_moiety '4(C27 H27 N3 O7), 5(H2 O)'
_chemical_formula_sum 'C108 H118 N12 O33'
_chemical_formula_weight 2112.14
_chemical_name_common benzodiazacoronand
_chemical_name_systematic
;
N-(4,19-Dioxo-2,8,15,21-tetraoxa-5,18-diazatricyclohexacosa-
-1(25),9(14),10,12,22(26),23-hexaen-26-yl)-benzamide
;
_space_group_IT_number 14
_symmetry_cell_setting monoclinic
_symmetry_space_group_name_Hall '-P 2yn'
_symmetry_space_group_name_H-M 'P 1 21/n 1'
_atom_sites_solution_hydrogens geom
_atom_sites_solution_primary direct
_atom_sites_solution_secondary difmap
_audit_creation_method SHELXL-97
_cell_angle_alpha 90.00
_cell_angle_beta 109.868(10)
_cell_angle_gamma 90.00
_cell_formula_units_Z 4
_cell_length_a 16.375(2)
_cell_length_b 27.574(2)
_cell_length_c 23.898(3)
_cell_measurement_temperature 100(2)
_cell_volume 10148(2)
_computing_cell_refinement DENZO-SCALEPACK
_computing_data_collection MAR-CCD
_computing_data_reduction SCALEPACK
_computing_molecular_graphics XP
_computing_publication_material 'SHELXL-97 (Sheldrick, 1997)'
_computing_structure_refinement 'SHELXL-97 (Sheldrick, 1997)'
_computing_structure_solution 'SHELXS-97 (Sheldrick, 1990)'
_diffrn_ambient_temperature 100(2)
_diffrn_measured_fraction_theta_full 0.923
_diffrn_measured_fraction_theta_max 0.923
_diffrn_measurement_device_type 'single axis goniomether with CCD detector'
_diffrn_measurement_method oscillation
_diffrn_radiation_monochromator 'Si111 crystal'
_diffrn_radiation_source 'DESY Hamburg X13'
_diffrn_radiation_type synchrotron
_diffrn_radiation_wavelength 0.80880
_diffrn_reflns_av_R_equivalents 0.0094
_diffrn_reflns_av_sigmaI/netI 0.0167
_diffrn_reflns_limit_h_max 21
_diffrn_reflns_limit_h_min -21
_diffrn_reflns_limit_k_max 36
_diffrn_reflns_limit_k_min -36
_diffrn_reflns_limit_l_max 31
_diffrn_reflns_limit_l_min -31
_diffrn_reflns_number 46172
_diffrn_reflns_theta_full 32.65
_diffrn_reflns_theta_max 32.65
_diffrn_reflns_theta_min 1.33
_exptl_absorpt_coefficient_mu 0.103
_exptl_absorpt_correction_type none
_exptl_crystal_colour colourless
_exptl_crystal_density_diffrn 1.382
_exptl_crystal_density_method 'not measured'
_exptl_crystal_description plate
_exptl_crystal_F_000 4456
_exptl_crystal_size_max 0.05
_exptl_crystal_size_mid 0.02
_exptl_crystal_size_min 0.01
_refine_diff_density_max 1.014
_refine_diff_density_min -0.368
_refine_diff_density_rms 0.065
_refine_ls_extinction_coef 0.0072(3)
_refine_ls_extinction_expression Fc^*^=kFc[1+0.001xFc^2^\l^3^/sin(2\q)]^-1/4^
_refine_ls_extinction_method SHELXL
_refine_ls_goodness_of_fit_ref 1.057
_refine_ls_hydrogen_treatment mixed
_refine_ls_matrix_type fullcycle
_refine_ls_number_parameters 1852
_refine_ls_number_reflns 23305
_refine_ls_number_restraints 15
_refine_ls_restrained_S_all 1.057
_refine_ls_R_factor_all 0.0500
_refine_ls_R_factor_gt 0.0474
_refine_ls_shift/su_max 0.010
_refine_ls_shift/su_mean 0.000
_refine_ls_structure_factor_coef Fsqd
_refine_ls_weighting_details 'calc w=1/[\s^2^(Fo^2^)+(0.0806P)^2^+2.9851P] where P=(Fo^2^+2Fc^2^)/3'
_refine_ls_weighting_scheme calc
_refine_ls_wR_factor_gt 0.1302
_refine_ls_wR_factor_ref 0.1331
_reflns_number_gt 21525
_reflns_number_total 25231
_reflns_threshold_expression >2sigma(I)
_cod_data_source_file c0cp02401e.txt
_cod_data_source_block eter_cor_H20
_cod_original_cell_volume 10148.2(19)
_cod_original_sg_symbol_H-M 'P 21/n'
_cod_database_code 7205902
_exptl_crystal_f_000' 4455.29

loop_
_symmetry_equiv_pos_as_xyz
'x, y, z'
'-x+1/2, y+1/2, -z+1/2'
'-x, -y, -z'
'x-1/2, -y-1/2, z-1/2'

loop_
_atom_site_label
_atom_site_type_symbol
_atom_site_fract_x
_atom_site_fract_y
_atom_site_fract_z
_atom_site_U_iso_or_equiv
_atom_site_adp_type
_atom_site_occupancy
_atom_site_symmetry_multiplicity
_atom_site_calc_flag
_atom_site_refinement_flags
_atom_site_disorder_assembly
_atom_site_disorder_group
O1A O 0.78590(6) 0.58756(3) 0.63168(4) 0.02713(17) Uani 1 1 d . . .
O2A O 0.71322(6) 0.49188(3) 0.58456(3) 0.02457(17) Uani 1 1 d . . .
O3A O 0.90984(6) 0.42817(3) 0.59650(4) 0.0332(2) Uani 1 1 d . . .
O4A O 0.97698(6) 0.49216(3) 0.77044(4) 0.02846(18) Uani 1 1 d . . .
O5A O 0.92044(6) 0.52096(3) 0.85544(4) 0.02979(19) Uani 1 1 d . . .
O6A O 0.66703(8) 0.57220(4) 0.88610(4) 0.0419(2) Uani 1 1 d . . .
O7A O 0.62505(6) 0.57036(3) 0.72760(4) 0.02724(18) Uani 1 1 d . . .
N1A N 0.64565(7) 0.57031(3) 0.62011(4) 0.02334(19) Uani 1 1 d . . .
H1NA H 0.5877(12) 0.5755(6) 0.5994(8) 0.040(4) Uiso 1 1 d . . .
N2A N 0.88641(7) 0.50014(4) 0.63531(5) 0.0268(2) Uani 1 1 d . . .
H2NA H 0.8454(12) 0.5232(7) 0.6349(8) 0.044(5) Uiso 1 1 d . . .
N3A N 0.75955(8) 0.57993(4) 0.83381(5) 0.0335(2) Uani 1 1 d . . .
H3NA H 0.7727(12) 0.5816(7) 0.8013(8) 0.042(5) Uiso 1 1 d . . .
C1A C 0.74012(9) 0.66058(4) 0.54724(5) 0.0284(2) Uani 1 1 d . . .
H1A H 0.7982(11) 0.6470(6) 0.5594(7) 0.034(4) Uiso 1 1 d . . .
C2A C 0.71744(10) 0.70024(5) 0.50940(6) 0.0343(3) Uani 1 1 d . . .
H2A H 0.7604(12) 0.7142(6) 0.4932(8) 0.038(4) Uiso 1 1 d . . .
C3A C 0.63444(10) 0.71981(5) 0.49369(6) 0.0362(3) Uani 1 1 d . . .
H3A H 0.6233(12) 0.7475(7) 0.4670(8) 0.046(5) Uiso 1 1 d . . .
C4A C 0.57427(9) 0.69995(5) 0.51624(6) 0.0344(3) Uani 1 1 d . . .
H4A H 0.5146(12) 0.7132(7) 0.5059(8) 0.044(5) Uiso 1 1 d . . .
C5A C 0.59602(8) 0.66006(4) 0.55391(6) 0.0288(2) Uani 1 1 d . . .
H5A H 0.5521(11) 0.6458(6) 0.5698(7) 0.033(4) Uiso 1 1 d . . .
C6A C 0.67886(8) 0.63990(4) 0.56891(5) 0.0243(2) Uani 1 1 d . . .
C7A C 0.70714(8) 0.59710(4) 0.60915(5) 0.0233(2) Uani 1 1 d . . .
C8A C 0.66889(7) 0.52866(4) 0.65753(5) 0.0222(2) Uani 1 1 d . . .
C9A C 0.65723(8) 0.52827(4) 0.71276(5) 0.0238(2) Uani 1 1 d . . .
C10A C 0.68096(8) 0.48793(4) 0.74986(5) 0.0266(2) Uani 1 1 d . . .
H10A H 0.6729(10) 0.4878(5) 0.7883(7) 0.028(4) Uiso 1 1 d . . .
C11A C 0.72071(8) 0.44924(4) 0.73232(5) 0.0277(2) Uani 1 1 d . . .
H11A H 0.7400(11) 0.4223(6) 0.7602(8) 0.037(4) Uiso 1 1 d . . .
C12A C 0.73466(8) 0.44916(4) 0.67829(5) 0.0265(2) Uani 1 1 d . . .
H12A H 0.7651(11) 0.4232(6) 0.6677(7) 0.033(4) Uiso 1 1 d . . .
C13A C 0.70623(8) 0.48852(4) 0.64004(5) 0.0230(2) Uani 1 1 d . . .
C14A C 0.76378(8) 0.45593(4) 0.56837(5) 0.0273(2) Uani 1 1 d . . .
H14E H 0.7522(11) 0.4611(6) 0.5239(7) 0.032(4) Uiso 1 1 d . . .
H14F H 0.7426(11) 0.4224(6) 0.5735(7) 0.032(4) Uiso 1 1 d . . .
C15A C 0.86066(8) 0.46034(4) 0.60164(5) 0.0271(2) Uani 1 1 d . . .
C16A C 0.97687(8) 0.50846(5) 0.67090(6) 0.0298(2) Uani 1 1 d . . .
H16E H 0.9829(11) 0.5441(6) 0.6829(7) 0.036(4) Uiso 1 1 d . . .
H16F H 1.0141(11) 0.5016(6) 0.6453(7) 0.034(4) Uiso 1 1 d . . .
C17A C 1.01040(9) 0.47623(5) 0.72507(6) 0.0292(2) Uani 1 1 d . . .
H17E H 0.9927(11) 0.4425(6) 0.7144(7) 0.034(4) Uiso 1 1 d . . .
H17F H 1.0747(12) 0.4782(6) 0.7405(8) 0.040(4) Uiso 1 1 d . . .
C18A C 1.00765(8) 0.46706(4) 0.82316(5) 0.0279(2) Uani 1 1 d . . .
C19A C 1.06730(9) 0.42939(5) 0.83438(6) 0.0340(3) Uani 1 1 d . . .
H19A H 1.0903(12) 0.4178(7) 0.8050(8) 0.043(5) Uiso 1 1 d . . .
C20A C 1.09445(10) 0.40572(5) 0.88936(6) 0.0401(3) Uani 1 1 d . . .
H20A H 1.1373(13) 0.3788(7) 0.8954(8) 0.047(5) Uiso 1 1 d . . .
C21A C 1.06078(11) 0.41896(5) 0.93254(6) 0.0428(3) Uani 1 1 d . . .
H21A H 1.0750(13) 0.4007(7) 0.9714(9) 0.054(5) Uiso 1 1 d . . .
C22A C 1.00091(11) 0.45692(5) 0.92200(6) 0.0371(3) Uani 1 1 d . . .
H22A H 0.9788(12) 0.4668(7) 0.9536(8) 0.045(5) Uiso 1 1 d . . .
C23A C 0.97551(9) 0.48171(4) 0.86828(5) 0.0293(2) Uani 1 1 d . . .
C24A C 0.88782(10) 0.53542(5) 0.90127(6) 0.0345(3) Uani 1 1 d . . .
H24E H 0.9378(13) 0.5402(7) 0.9394(8) 0.047(5) Uiso 1 1 d . . .
H24F H 0.8483(11) 0.5087(6) 0.9060(7) 0.036(4) Uiso 1 1 d . . .
C25A C 0.83928(10) 0.58292(5) 0.88475(6) 0.0368(3) Uani 1 1 d . . .
H25E H 0.8763(11) 0.6060(6) 0.8747(7) 0.031(4) Uiso 1 1 d . . .
H25F H 0.8247(12) 0.5948(6) 0.9190(8) 0.042(5) Uiso 1 1 d . . .
C26A C 0.68171(9) 0.57428(4) 0.83872(6) 0.0315(3) Uani 1 1 d . . .
C27A C 0.60488(9) 0.57069(5) 0.78135(6) 0.0312(3) Uani 1 1 d . . .
H27E H 0.5703(11) 0.5990(6) 0.7797(7) 0.032(4) Uiso 1 1 d . . .
H27F H 0.5697(12) 0.5407(6) 0.7838(8) 0.039(4) Uiso 1 1 d . . .
O8A O 0.85092(7) 0.58153(3) 0.75306(4) 0.0347(2) Uani 1 1 d D . .
H81A H 0.8338(14) 0.5804(8) 0.7108(5) 0.071(7) Uiso 1 1 d D . .
H82A H 0.8823(14) 0.5529(6) 0.7672(8) 0.076(7) Uiso 1 1 d D . .
O1B O 0.45964(6) 0.57928(3) 0.16775(4) 0.02923(18) Uani 1 1 d . . .
O2B O 0.52888(6) 0.67418(3) 0.15681(4) 0.02895(18) Uani 1 1 d . . .
O3B O 0.75020(7) 0.65164(4) 0.17077(4) 0.0356(2) Uani 1 1 d . . .
O4B O 0.72430(6) 0.57377(3) 0.31878(4) 0.03068(19) Uani 1 1 d . . .
O5B O 0.65192(6) 0.55931(3) 0.40015(4) 0.02760(18) Uani 1 1 d . . .
O6B O 0.41067(6) 0.61818(3) 0.44261(4) 0.02931(18) Uani 1 1 d . . .
O7B O 0.38572(6) 0.65654(3) 0.29380(4) 0.02621(17) Uani 1 1 d . . .
N1B N 0.38898(7) 0.64646(4) 0.18249(4) 0.02519(19) Uani 1 1 d . . .
H1NB H 0.3400(12) 0.6626(6) 0.1724(8) 0.039(4) Uiso 1 1 d . . .
N2B N 0.64817(8) 0.60433(4) 0.18906(5) 0.0303(2) Uani 1 1 d . . .
H2NB H 0.5878(14) 0.6013(8) 0.1839(9) 0.059(6) Uiso 1 1 d . . .
N3B N 0.47273(7) 0.58808(4) 0.37766(4) 0.0262(2) Uani 1 1 d . . .
H3NB H 0.4763(12) 0.5900(7) 0.3397(8) 0.043(5) Uiso 1 1 d . . .
C1B C 0.30739(9) 0.54401(5) 0.08221(6) 0.0323(3) Uani 1 1 d . . .
H1B H 0.3497(11) 0.5199(6) 0.1049(8) 0.038(4) Uiso 1 1 d . . .
C2B C 0.23917(11) 0.52990(6) 0.03204(6) 0.0388(3) Uani 1 1 d . . .
H2B H 0.2350(13) 0.4967(7) 0.0185(9) 0.051(5) Uiso 1 1 d . . .
C3B C 0.17887(10) 0.56377(6) 0.00017(6) 0.0411(3) Uani 1 1 d . . .
H3B H 0.1306(13) 0.5541(7) -0.0354(9) 0.055(5) Uiso 1 1 d . . .
C4B C 0.18675(10) 0.61196(6) 0.01828(6) 0.0380(3) Uani 1 1 d . . .
H4B H 0.1444(12) 0.6364(7) -0.0045(8) 0.047(5) Uiso 1 1 d . . .
C5B C 0.25573(9) 0.62646(5) 0.06826(5) 0.0311(3) Uani 1 1 d . . .
H5B H 0.2626(11) 0.6600(6) 0.0796(8) 0.038(4) Uiso 1 1 d . . .
C6B C 0.31655(8) 0.59240(4) 0.10067(5) 0.0275(2) Uani 1 1 d . . .
C7B C 0.39442(8) 0.60563(4) 0.15311(5) 0.0258(2) Uani 1 1 d . . .
C8B C 0.46160(8) 0.66678(4) 0.22774(5) 0.0245(2) Uani 1 1 d . . .
C9B C 0.45952(8) 0.67327(4) 0.28540(5) 0.0250(2) Uani 1 1 d . . .
C10B C 0.52969(9) 0.69424(4) 0.32924(6) 0.0294(2) Uani 1 1 d . . .
H10B H 0.5277(12) 0.6979(6) 0.3696(8) 0.040(4) Uiso 1 1 d . . .
C11B C 0.60172(9) 0.70811(5) 0.31533(6) 0.0326(3) Uani 1 1 d . . .
H11B H 0.6524(12) 0.7213(7) 0.3470(8) 0.044(5) Uiso 1 1 d . . .
C12B C 0.60549(9) 0.70203(4) 0.25867(6) 0.0309(3) Uani 1 1 d . . .
H12B H 0.6565(12) 0.7122(6) 0.2499(8) 0.039(4) Uiso 1 1 d . . .
C13B C 0.53445(8) 0.68161(4) 0.21477(5) 0.0269(2) Uani 1 1 d . . .
C14B C 0.60478(9) 0.68241(5) 0.14251(6) 0.0316(3) Uani 1 1 d . . .
H14G H 0.5868(11) 0.6801(6) 0.0975(8) 0.038(4) Uiso 1 1 d . . .
H14H H 0.6284(12) 0.7141(6) 0.1549(8) 0.039(4) Uiso 1 1 d . . .
C15B C 0.67527(9) 0.64447(5) 0.16915(5) 0.0294(2) Uani 1 1 d . . .
C16B C 0.70532(9) 0.56366(5) 0.21496(6) 0.0315(3) Uani 1 1 d . . .
H16G H 0.6656(11) 0.5344(6) 0.2188(8) 0.038(4) Uiso 1 1 d . . .
H16H H 0.7420(11) 0.5565(6) 0.1884(7) 0.031(4) Uiso 1 1 d . . .
C17B C 0.76889(9) 0.57341(5) 0.27618(6) 0.0312(3) Uani 1 1 d . . .
H17G H 0.8131(11) 0.5457(6) 0.2863(7) 0.033(4) Uiso 1 1 d . . .
H17H H 0.7994(11) 0.6046(6) 0.2757(8) 0.039(4) Uiso 1 1 d . . .
C18B C 0.77931(9) 0.57260(4) 0.37691(5) 0.0285(2) Uani 1 1 d . . .
C19B C 0.86900(9) 0.57769(5) 0.39429(6) 0.0326(3) Uani 1 1 d . . .
H19B H 0.8977(11) 0.5822(6) 0.3646(7) 0.033(4) Uiso 1 1 d . . .
C20B C 0.92042(10) 0.57432(5) 0.45372(7) 0.0371(3) Uani 1 1 d . . .
H20B H 0.9864(12) 0.5761(6) 0.4648(8) 0.041(4) Uiso 1 1 d . . .
C21B C 0.88265(9) 0.56655(5) 0.49639(6) 0.0352(3) Uani 1 1 d . . .
H21B H 0.9190(12) 0.5641(7) 0.5409(8) 0.045(5) Uiso 1 1 d . . .
C22B C 0.79266(8) 0.56182(5) 0.47982(5) 0.0291(2) Uani 1 1 d . . .
H22B H 0.7677(11) 0.5568(6) 0.5111(7) 0.031(4) Uiso 1 1 d . . .
C23B C 0.74023(8) 0.56467(4) 0.42039(5) 0.0263(2) Uani 1 1 d . . .
C24B C 0.61127(8) 0.55369(4) 0.44440(5) 0.0266(2) Uani 1 1 d . . .
H24G H 0.6191(10) 0.5828(6) 0.4690(7) 0.030(4) Uiso 1 1 d . . .
H24H H 0.6355(11) 0.5250(6) 0.4688(7) 0.035(4) Uiso 1 1 d . . .
C25B C 0.51520(8) 0.54636(4) 0.41301(5) 0.0265(2) Uani 1 1 d . . .
H25G H 0.5045(11) 0.5184(6) 0.3848(7) 0.034(4) Uiso 1 1 d . . .
H25H H 0.4878(10) 0.5410(6) 0.4418(7) 0.028(4) Uiso 1 1 d . . .
C26B C 0.42401(8) 0.61926(4) 0.39474(5) 0.0245(2) Uani 1 1 d . . .
C27B C 0.37966(9) 0.65980(4) 0.35179(5) 0.0267(2) Uani 1 1 d . . .
H27G H 0.3195(11) 0.6583(6) 0.3463(7) 0.032(4) Uiso 1 1 d . . .
H27H H 0.4005(11) 0.6910(6) 0.3720(7) 0.034(4) Uiso 1 1 d . . .
O8B O 0.52724(7) 0.55023(4) 0.28479(4) 0.0356(2) Uani 1 1 d D . .
H81B H 0.5082(12) 0.5607(7) 0.2453(5) 0.060(6) Uiso 1 1 d D . .
H82B H 0.5864(9) 0.5586(9) 0.3021(9) 0.088(8) Uiso 1 1 d D . .
O1C O 0.26850(7) 0.54130(3) 0.86175(4) 0.0363(2) Uani 1 1 d . . .
O2C O 0.33242(7) 0.63830(3) 0.89822(4) 0.0344(2) Uani 1 1 d . . .
O3C O 0.13645(8) 0.69453(3) 0.90159(4) 0.0386(2) Uani 1 1 d . . .
O4C O 0.05210(6) 0.63405(3) 0.73203(4) 0.03253(19) Uani 1 1 d . . .
O5C O 0.09234(6) 0.60911(3) 0.63885(4) 0.0326(2) Uani 1 1 d . . .
O6C O 0.31935(6) 0.56071(4) 0.58175(4) 0.03154(19) Uani 1 1 d . . .
O7C O 0.39350(6) 0.56431(3) 0.74210(4) 0.02959(18) Uani 1 1 d . . .
N1C N 0.39736(8) 0.56342(4) 0.85471(5) 0.0314(2) Uani 1 1 d . . .
H1NC H 0.4546(14) 0.5541(7) 0.8623(9) 0.056(6) Uiso 1 1 d . . .
N2C N 0.15881(8) 0.62261(4) 0.86273(5) 0.0317(2) Uani 1 1 d . . .
H2NC H 0.1985(12) 0.5995(7) 0.8629(8) 0.042(5) Uiso 1 1 d . . .
N3C N 0.24615(7) 0.54924(4) 0.64581(5) 0.0285(2) Uani 1 1 d . . .
H3NC H 0.2469(12) 0.5495(6) 0.6834(8) 0.041(5) Uiso 1 1 d . . .
C1C C 0.33694(14) 0.46575(7) 0.93698(8) 0.0526(4) Uani 1 1 d . . .
H1C H 0.2739(13) 0.4724(7) 0.9266(8) 0.048(5) Uiso 1 1 d . . .
C2C C 0.37186(17) 0.42652(9) 0.97347(10) 0.0735(6) Uani 1 1 d . . .
H2C H 0.3300(18) 0.4088(10) 0.9862(13) 0.095(9) Uiso 1 1 d . . .
C3C C 0.45755(16) 0.41314(8) 0.98488(9) 0.0650(5) Uani 1 1 d . . .
H3C H 0.4760(18) 0.3803(10) 1.0062(12) 0.090(8) Uiso 1 1 d . . .
C4C C 0.51023(14) 0.43924(6) 0.96148(7) 0.0503(4) Uani 1 1 d . . .
H4C H 0.5738(15) 0.4283(8) 0.9729(10) 0.062(6) Uiso 1 1 d . . .
C5C C 0.47641(12) 0.47940(6) 0.92614(7) 0.0428(3) Uani 1 1 d . . .
H5C H 0.5155(12) 0.4978(7) 0.9063(8) 0.047(5) Uiso 1 1 d . . .
C6C C 0.39006(11) 0.49251(5) 0.91377(6) 0.0366(3) Uani 1 1 d . . .
C7C C 0.34750(9) 0.53431(5) 0.87518(5) 0.0317(3) Uani 1 1 d . . .
C8C C 0.36188(8) 0.60419(4) 0.81792(5) 0.0283(2) Uani 1 1 d . . .
C9C C 0.36126(8) 0.60537(4) 0.75945(5) 0.0271(2) Uani 1 1 d . . .
C10C C 0.32675(9) 0.64502(5) 0.72312(6) 0.0305(2) Uani 1 1 d . . .
H10C H 0.3286(11) 0.6472(6) 0.6833(7) 0.032(4) Uiso 1 1 d . . .
C11C C 0.28830(9) 0.68191(5) 0.74496(6) 0.0331(3) Uani 1 1 d . . .
H11C H 0.2593(12) 0.7088(7) 0.7174(8) 0.046(5) Uiso 1 1 d . . .
C12C C 0.28608(10) 0.68081(5) 0.80248(6) 0.0332(3) Uani 1 1 d . . .
H12C H 0.2554(12) 0.7067(6) 0.8150(8) 0.040(4) Uiso 1 1 d . . .
C13C C 0.32557(9) 0.64252(5) 0.83964(5) 0.0305(3) Uani 1 1 d . . .
C14C C 0.28283(11) 0.67098(5) 0.92026(6) 0.0372(3) Uani 1 1 d . . .
H14I H 0.2992(11) 0.6641(6) 0.9632(8) 0.039(4) Uiso 1 1 d . . .
H14J H 0.2984(12) 0.7068(6) 0.9143(8) 0.041(5) Uiso 1 1 d . . .
C15C C 0.18555(10) 0.66350(5) 0.89349(6) 0.0333(3) Uani 1 1 d . . .
C16C C 0.06689(10) 0.61293(5) 0.83282(6) 0.0348(3) Uani 1 1 d . . .
H16I H 0.0610(12) 0.5788(7) 0.8202(8) 0.045(5) Uiso 1 1 d . . .
H16J H 0.0350(11) 0.6180(6) 0.8629(8) 0.039(4) Uiso 1 1 d . . .
C17C C 0.02484(10) 0.64671(5) 0.78129(6) 0.0337(3) Uani 1 1 d . . .
H17I H -0.0380(13) 0.6426(7) 0.7700(8) 0.045(5) Uiso 1 1 d . . .
H17J H 0.0399(11) 0.6812(6) 0.7927(7) 0.037(4) Uiso 1 1 d . . .
C18C C 0.01670(9) 0.66190(4) 0.68180(6) 0.0307(3) Uani 1 1 d . . .
C19C C -0.03937(9) 0.70070(5) 0.67737(6) 0.0345(3) Uani 1 1 d . . .
H19C H -0.0578(12) 0.7095(6) 0.7120(8) 0.041(4) Uiso 1 1 d . . .
C20C C -0.07206(9) 0.72706(5) 0.62468(7) 0.0366(3) Uani 1 1 d . . .
H20C H -0.1102(12) 0.7543(7) 0.6231(8) 0.044(5) Uiso 1 1 d . . .
C21C C -0.04842(9) 0.71512(5) 0.57628(7) 0.0371(3) Uani 1 1 d . . .
H21C H -0.0694(12) 0.7335(6) 0.5388(8) 0.041(4) Uiso 1 1 d . . .
C22C C 0.00695(9) 0.67584(5) 0.57995(6) 0.0346(3) Uani 1 1 d . . .
H22C H 0.0235(11) 0.6674(6) 0.5443(7) 0.033(4) Uiso 1 1 d . . .
C23C C 0.03937(9) 0.64896(5) 0.63203(6) 0.0312(3) Uani 1 1 d . . .
C24C C 0.11677(9) 0.59634(5) 0.58863(6) 0.0328(3) Uani 1 1 d . . .
H24I H 0.0642(12) 0.5940(7) 0.5534(8) 0.043(5) Uiso 1 1 d . . .
H24J H 0.1535(12) 0.6219(6) 0.5817(8) 0.038(4) Uiso 1 1 d . . .
C25C C 0.16116(9) 0.54763(5) 0.59968(6) 0.0323(3) Uani 1 1 d . . .
H25I H 0.1266(12) 0.5232(6) 0.6124(8) 0.040(4) Uiso 1 1 d . . .
H25J H 0.1702(12) 0.5377(7) 0.5625(8) 0.044(5) Uiso 1 1 d . . .
C26C C 0.31751(8) 0.55772(4) 0.63300(5) 0.0270(2) Uani 1 1 d . . .
C27C C 0.40215(9) 0.56375(5) 0.68457(5) 0.0300(2) Uani 1 1 d . . .
H27I H 0.4385(12) 0.5352(6) 0.6847(8) 0.039(4) Uiso 1 1 d . . .
H27J H 0.4313(11) 0.5936(6) 0.6779(7) 0.037(4) Uiso 1 1 d . . .
O8C O 0.17686(7) 0.54711(4) 0.73958(4) 0.0344(2) Uani 1 1 d D . .
H81C H 0.2051(14) 0.5490(8) 0.7811(5) 0.077(7) Uiso 1 1 d D . .
H82C H 0.1479(14) 0.5763(6) 0.7264(8) 0.070(7) Uiso 1 1 d D . .
O1D O 0.47454(6) 0.72009(3) 0.65598(5) 0.0348(2) Uani 1 1 d . . .
O2D O 0.53960(6) 0.81299(3) 0.65041(4) 0.03118(19) Uani 1 1 d . . .
O3D O 0.75900(6) 0.78531(3) 0.66218(4) 0.0334(2) Uani 1 1 d . . .
O4D O 0.74365(6) 0.70568(3) 0.80347(4) 0.02909(18) Uani 1 1 d . . .
O5D O 0.67183(6) 0.69687(3) 0.88359(4) 0.03011(19) Uani 1 1 d . . .
O6D O 0.45454(8) 0.75007(4) 0.93904(5) 0.0456(3) Uani 1 1 d . . .
O7D O 0.39640(6) 0.79184(3) 0.78760(4) 0.03052(19) Uani 1 1 d . . .
N1D N 0.39890(7) 0.78303(4) 0.67598(5) 0.0276(2) Uani 1 1 d . . .
H1ND H 0.3479(12) 0.7967(7) 0.6697(8) 0.041(5) Uiso 1 1 d . . .
N2D N 0.65587(7) 0.73873(4) 0.67857(5) 0.0285(2) Uani 1 1 d . . .
H2ND H 0.5965(14) 0.7349(7) 0.6724(9) 0.052(5) Uiso 1 1 d . . .
N3D N 0.48977(7) 0.72006(4) 0.86191(5) 0.0313(2) Uani 1 1 d . . .
H3ND H 0.4877(13) 0.7233(7) 0.8240(9) 0.051(5) Uiso 1 1 d . . .
C1D C 0.33845(10) 0.69014(5) 0.55861(6) 0.0370(3) Uani 1 1 d . . .
H1D H 0.3970(13) 0.6765(7) 0.5661(9) 0.051(5) Uiso 1 1 d . . .
C2D C 0.26748(12) 0.67286(6) 0.51206(7) 0.0446(3) Uani 1 1 d . . .
H2D H 0.2779(15) 0.6475(8) 0.4852(10) 0.067(6) Uiso 1 1 d . . .
C3D C 0.18569(11) 0.69064(6) 0.50340(7) 0.0418(3) Uani 1 1 d . . .
H3D H 0.1320(13) 0.6774(7) 0.4684(9) 0.056(6) Uiso 1 1 d . . .
C4D C 0.17346(10) 0.72630(6) 0.54066(6) 0.0376(3) Uani 1 1 d . . .
H4D H 0.1136(14) 0.7400(7) 0.5339(9) 0.056(6) Uiso 1 1 d . . .
C5D C 0.24430(9) 0.74442(5) 0.58668(6) 0.0322(3) Uani 1 1 d . . .
H5D H 0.2342(12) 0.7697(7) 0.6127(8) 0.047(5) Uiso 1 1 d . . .
C6D C 0.32686(8) 0.72613(4) 0.59612(5) 0.0285(2) Uani 1 1 d . . .
C7D C 0.40581(8) 0.74297(4) 0.64517(6) 0.0284(2) Uani 1 1 d . . .
C8D C 0.47150(8) 0.80354(4) 0.72115(5) 0.0272(2) Uani 1 1 d . . .
C9D C 0.46939(8) 0.80908(4) 0.77867(6) 0.0286(2) Uani 1 1 d . . .
C10D C 0.53973(9) 0.82968(5) 0.82313(6) 0.0338(3) Uani 1 1 d . . .
H10D H 0.5372(12) 0.8366(6) 0.8627(8) 0.041(5) Uiso 1 1 d . . .
C11D C 0.61220(10) 0.84290(5) 0.80972(6) 0.0362(3) Uani 1 1 d . . .
H11D H 0.6630(12) 0.8557(7) 0.8420(8) 0.043(5) Uiso 1 1 d . . .
C12D C 0.61657(9) 0.83740(5) 0.75321(6) 0.0334(3) Uani 1 1 d . . .
H12D H 0.6698(12) 0.8472(6) 0.7452(8) 0.042(5) Uiso 1 1 d . . .
C13D C 0.54455(8) 0.81853(4) 0.70848(6) 0.0289(2) Uani 1 1 d . . .
C14D C 0.61666(9) 0.81944(5) 0.63704(6) 0.0330(3) Uani 1 1 d . . .
H14K H 0.5975(12) 0.8182(6) 0.5937(8) 0.038(4) Uiso 1 1 d . . .
H14L H 0.6428(12) 0.8520(7) 0.6501(8) 0.044(5) Uiso 1 1 d . . .
C15D C 0.68371(8) 0.77927(5) 0.66107(5) 0.0287(2) Uani 1 1 d . . .
C16D C 0.71374(9) 0.69721(4) 0.69865(6) 0.0301(2) Uani 1 1 d . . .
H16K H 0.6760(11) 0.6686(6) 0.6979(8) 0.039(4) Uiso 1 1 d . . .
H16L H 0.7433(11) 0.6901(6) 0.6702(7) 0.035(4) Uiso 1 1 d . . .
C17D C 0.78326(9) 0.70395(5) 0.75859(6) 0.0298(2) Uani 1 1 d . . .
H17K H 0.8236(11) 0.6760(6) 0.7664(7) 0.037(4) Uiso 1 1 d . . .
H17L H 0.8181(10) 0.7338(6) 0.7597(7) 0.029(4) Uiso 1 1 d . . .
C18D C 0.79974(8) 0.70433(4) 0.86097(5) 0.0272(2) Uani 1 1 d . . .
C19D C 0.88950(9) 0.70588(4) 0.87793(6) 0.0310(3) Uani 1 1 d . . .
H19D H 0.9179(12) 0.7085(6) 0.8476(8) 0.039(4) Uiso 1 1 d . . .
C20D C 0.94052(9) 0.70256(5) 0.93815(6) 0.0346(3) Uani 1 1 d . . .
H20D H 1.0038(12) 0.7032(6) 0.9478(7) 0.036(4) Uiso 1 1 d . . .
C21D C 0.90186(9) 0.69904(5) 0.98101(6) 0.0361(3) Uani 1 1 d . . .
H21D H 0.9372(12) 0.6982(6) 1.0244(8) 0.041(5) Uiso 1 1 d . . .
C22D C 0.81154(9) 0.69780(5) 0.96435(6) 0.0328(3) Uani 1 1 d . . .
H22D H 0.7850(11) 0.6945(6) 0.9951(8) 0.037(4) Uiso 1 1 d . . .
C23D C 0.76038(8) 0.69974(4) 0.90473(6) 0.0281(2) Uani 1 1 d . . .
C24D C 0.63101(9) 0.68598(5) 0.92635(6) 0.0342(3) Uani 1 1 d . . .
H24K H 0.6563(12) 0.6559(7) 0.9467(8) 0.046(5) Uiso 1 1 d . . .
H24L H 0.6378(12) 0.7144(7) 0.9541(8) 0.043(5) Uiso 1 1 d . . .
C25D C 0.53564(10) 0.67771(5) 0.89386(7) 0.0379(3) Uani 1 1 d . . .
H25K H 0.5288(13) 0.6514(7) 0.8625(9) 0.050(5) Uiso 1 1 d . . .
H25L H 0.5090(13) 0.6685(7) 0.9248(8) 0.047(5) Uiso 1 1 d . . .
C26D C 0.45097(9) 0.75155(5) 0.88688(6) 0.0315(3) Uani 1 1 d . . .
C27D C 0.39592(9) 0.79119(5) 0.84729(6) 0.0315(3) Uani 1 1 d . . .
H27K H 0.3348(11) 0.7846(6) 0.8441(7) 0.034(4) Uiso 1 1 d . . .
H27L H 0.4126(11) 0.8226(6) 0.8667(8) 0.039(4) Uiso 1 1 d . . .
O8D O 0.54344(7) 0.68442(4) 0.76907(5) 0.0410(2) Uani 1 1 d D . .
H81D H 0.5256(15) 0.6962(9) 0.7282(6) 0.089(8) Uiso 1 1 d D . .
H82D H 0.6032(10) 0.6938(12) 0.7863(11) 0.129(12) Uiso 1 1 d D . .
O1W O 0.46628(6) 0.57158(4) 0.55240(4) 0.0325(2) Uani 1 1 d D . .
H1W H 0.4485(12) 0.5853(8) 0.5138(6) 0.064(6) Uiso 1 1 d D . .
H2W H 0.4168(11) 0.5684(9) 0.5637(9) 0.076(7) Uiso 1 1 d D . .

loop_
_atom_site_aniso_label
_atom_site_aniso_U_11
_atom_site_aniso_U_22
_atom_site_aniso_U_33
_atom_site_aniso_U_23
_atom_site_aniso_U_13
_atom_site_aniso_U_12
O1A 0.0206(4) 0.0275(4) 0.0315(4) 0.0041(3) 0.0065(3) -0.0002(3)
O2A 0.0246(4) 0.0268(4) 0.0239(4) 0.0002(3) 0.0103(3) 0.0012(3)
O3A 0.0312(5) 0.0344(4) 0.0381(5) 0.0000(4) 0.0172(4) 0.0053(4)
O4A 0.0253(5) 0.0315(4) 0.0290(4) 0.0036(3) 0.0098(3) 0.0026(3)
O5A 0.0313(5) 0.0292(4) 0.0289(4) 0.0034(3) 0.0103(3) 0.0054(3)
O6A 0.0621(7) 0.0367(5) 0.0304(5) 0.0023(4) 0.0203(4) 0.0116(5)
O7A 0.0292(5) 0.0277(4) 0.0271(4) 0.0021(3) 0.0126(3) 0.0063(3)
N1A 0.0203(5) 0.0237(4) 0.0259(4) 0.0037(3) 0.0077(3) 0.0013(3)
N2A 0.0226(5) 0.0294(5) 0.0300(5) 0.0009(4) 0.0109(4) -0.0005(4)
N3A 0.0379(7) 0.0306(5) 0.0282(5) -0.0022(4) 0.0063(4) 0.0047(4)
C1A 0.0273(6) 0.0275(5) 0.0306(5) 0.0025(4) 0.0103(4) -0.0014(4)
C2A 0.0352(7) 0.0326(6) 0.0361(6) 0.0073(5) 0.0134(5) -0.0036(5)
C3A 0.0380(8) 0.0300(6) 0.0376(7) 0.0105(5) 0.0090(5) 0.0000(5)
C4A 0.0290(7) 0.0298(6) 0.0414(7) 0.0094(5) 0.0081(5) 0.0028(5)
C5A 0.0259(6) 0.0267(5) 0.0331(6) 0.0050(4) 0.0090(5) 0.0008(4)
C6A 0.0248(6) 0.0228(5) 0.0239(5) 0.0004(4) 0.0068(4) -0.0009(4)
C7A 0.0231(6) 0.0234(5) 0.0235(5) -0.0002(4) 0.0081(4) -0.0001(4)
C8A 0.0186(5) 0.0230(5) 0.0242(5) 0.0019(4) 0.0064(4) -0.0008(4)
C9A 0.0214(6) 0.0241(5) 0.0261(5) 0.0002(4) 0.0085(4) 0.0002(4)
C10A 0.0282(6) 0.0265(5) 0.0258(5) 0.0019(4) 0.0102(4) -0.0004(4)
C11A 0.0303(7) 0.0244(5) 0.0285(5) 0.0030(4) 0.0101(4) 0.0005(4)
C12A 0.0283(6) 0.0225(5) 0.0296(5) 0.0004(4) 0.0113(4) 0.0014(4)
C13A 0.0209(6) 0.0249(5) 0.0239(5) -0.0003(4) 0.0085(4) -0.0027(4)
C14A 0.0285(7) 0.0279(5) 0.0273(5) -0.0027(4) 0.0117(4) 0.0009(4)
C15A 0.0276(6) 0.0296(5) 0.0270(5) 0.0031(4) 0.0131(4) 0.0010(4)
C16A 0.0220(6) 0.0357(6) 0.0339(6) 0.0027(5) 0.0122(5) -0.0035(4)
C17A 0.0230(6) 0.0338(6) 0.0325(6) 0.0006(4) 0.0116(4) 0.0004(4)
C18A 0.0256(6) 0.0271(5) 0.0286(5) 0.0007(4) 0.0059(4) -0.0019(4)
C19A 0.0333(7) 0.0306(6) 0.0350(6) -0.0016(5) 0.0077(5) 0.0029(5)
C20A 0.0438(8) 0.0309(6) 0.0380(7) 0.0000(5) 0.0039(6) 0.0099(5)
C21A 0.0575(10) 0.0316(6) 0.0325(6) 0.0044(5) 0.0063(6) 0.0113(6)
C22A 0.0486(9) 0.0311(6) 0.0298(6) 0.0022(5) 0.0109(5) 0.0063(5)
C23A 0.0295(7) 0.0258(5) 0.0296(6) 0.0009(4) 0.0061(5) 0.0012(4)
C24A 0.0406(8) 0.0340(6) 0.0275(6) 0.0004(5) 0.0099(5) 0.0082(5)
C25A 0.0391(8) 0.0318(6) 0.0320(6) -0.0060(5) 0.0025(5) 0.0062(5)
C26A 0.0405(8) 0.0251(5) 0.0296(6) 0.0004(4) 0.0125(5) 0.0080(5)
C27A 0.0340(7) 0.0339(6) 0.0296(6) 0.0021(4) 0.0159(5) 0.0079(5)
O8A 0.0340(5) 0.0338(5) 0.0320(4) 0.0039(3) 0.0055(4) -0.0013(4)
O1B 0.0296(5) 0.0290(4) 0.0301(4) 0.0021(3) 0.0115(3) 0.0055(3)
O2B 0.0261(5) 0.0337(4) 0.0318(4) 0.0050(3) 0.0161(3) 0.0029(3)
O3B 0.0270(5) 0.0436(5) 0.0401(5) 0.0021(4) 0.0164(4) 0.0005(4)
O4B 0.0314(5) 0.0356(4) 0.0274(4) 0.0029(3) 0.0131(3) 0.0052(3)
O5B 0.0213(5) 0.0362(4) 0.0263(4) 0.0017(3) 0.0095(3) 0.0021(3)
O6B 0.0297(5) 0.0335(4) 0.0283(4) 0.0020(3) 0.0144(3) 0.0021(3)
O7B 0.0237(4) 0.0302(4) 0.0270(4) 0.0020(3) 0.0117(3) -0.0010(3)
N1B 0.0215(5) 0.0266(4) 0.0284(5) 0.0010(4) 0.0096(4) 0.0024(3)
N2B 0.0307(6) 0.0312(5) 0.0316(5) 0.0047(4) 0.0138(4) 0.0057(4)
N3B 0.0240(5) 0.0283(5) 0.0280(5) 0.0030(4) 0.0111(4) 0.0041(4)
C1B 0.0345(7) 0.0329(6) 0.0344(6) -0.0011(5) 0.0183(5) -0.0038(5)
C2B 0.0423(9) 0.0424(7) 0.0372(7) -0.0083(5) 0.0204(6) -0.0129(6)
C3B 0.0362(8) 0.0569(9) 0.0317(6) -0.0058(6) 0.0134(5) -0.0127(6)
C4B 0.0311(8) 0.0522(8) 0.0304(6) 0.0019(5) 0.0099(5) -0.0003(6)
C5B 0.0297(7) 0.0373(6) 0.0281(5) 0.0014(5) 0.0122(5) 0.0013(5)
C6B 0.0267(6) 0.0321(6) 0.0270(5) 0.0014(4) 0.0134(4) -0.0012(4)
C7B 0.0271(6) 0.0271(5) 0.0265(5) 0.0031(4) 0.0134(4) 0.0014(4)
C8B 0.0222(6) 0.0235(5) 0.0286(5) 0.0021(4) 0.0098(4) 0.0022(4)
C9B 0.0231(6) 0.0233(5) 0.0311(5) 0.0021(4) 0.0125(4) 0.0016(4)
C10B 0.0280(7) 0.0305(6) 0.0308(6) -0.0018(4) 0.0113(5) -0.0010(4)
C11B 0.0276(7) 0.0314(6) 0.0390(6) -0.0034(5) 0.0116(5) -0.0040(5)
C12B 0.0257(7) 0.0297(6) 0.0406(6) 0.0003(5) 0.0155(5) -0.0027(4)
C13B 0.0276(6) 0.0251(5) 0.0312(6) 0.0036(4) 0.0143(5) 0.0034(4)
C14B 0.0288(7) 0.0334(6) 0.0387(6) 0.0083(5) 0.0196(5) 0.0035(5)
C15B 0.0268(7) 0.0346(6) 0.0303(6) 0.0013(4) 0.0143(5) 0.0027(4)
C16B 0.0316(7) 0.0323(6) 0.0329(6) 0.0013(5) 0.0140(5) 0.0056(5)
C17B 0.0294(7) 0.0338(6) 0.0334(6) -0.0008(5) 0.0147(5) 0.0003(5)
C18B 0.0287(7) 0.0284(5) 0.0299(6) 0.0014(4) 0.0121(5) 0.0024(4)
C19B 0.0297(7) 0.0339(6) 0.0390(6) -0.0012(5) 0.0179(5) -0.0026(5)
C20B 0.0260(7) 0.0440(7) 0.0425(7) -0.0042(6) 0.0132(5) -0.0059(5)
C21B 0.0258(7) 0.0433(7) 0.0353(6) -0.0038(5) 0.0090(5) -0.0044(5)
C22B 0.0251(6) 0.0336(6) 0.0296(6) -0.0014(4) 0.0105(5) -0.0015(4)
C23B 0.0230(6) 0.0269(5) 0.0305(5) 0.0002(4) 0.0110(4) 0.0010(4)
C24B 0.0241(6) 0.0308(5) 0.0264(5) 0.0013(4) 0.0105(4) 0.0010(4)
C25B 0.0233(6) 0.0267(5) 0.0301(5) 0.0025(4) 0.0100(4) 0.0019(4)
C26B 0.0200(6) 0.0271(5) 0.0278(5) -0.0001(4) 0.0098(4) -0.0018(4)
C27B 0.0263(6) 0.0283(5) 0.0287(5) 0.0017(4) 0.0137(4) 0.0030(4)
O8B 0.0313(5) 0.0453(5) 0.0297(4) 0.0048(4) 0.0098(4) 0.0059(4)
O1C 0.0411(6) 0.0308(4) 0.0435(5) -0.0034(4) 0.0229(4) -0.0028(4)
O2C 0.0409(6) 0.0354(5) 0.0302(4) -0.0074(3) 0.0166(4) -0.0040(4)
O3C 0.0520(7) 0.0309(4) 0.0391(5) -0.0050(4) 0.0238(4) 0.0029(4)
O4C 0.0320(5) 0.0331(4) 0.0377(5) -0.0051(3) 0.0186(4) -0.0003(3)
O5C 0.0309(5) 0.0352(5) 0.0368(5) -0.0039(4) 0.0181(4) 0.0017(4)
O6C 0.0262(5) 0.0425(5) 0.0290(4) -0.0006(3) 0.0132(3) -0.0002(4)
O7C 0.0271(5) 0.0369(4) 0.0278(4) -0.0005(3) 0.0133(3) 0.0025(3)
N1C 0.0317(6) 0.0358(5) 0.0284(5) -0.0004(4) 0.0122(4) 0.0001(4)
N2C 0.0362(6) 0.0277(5) 0.0369(5) -0.0056(4) 0.0196(5) -0.0028(4)
N3C 0.0225(6) 0.0357(5) 0.0309(5) -0.0044(4) 0.0138(4) -0.0017(4)
C1C 0.0565(12) 0.0600(10) 0.0451(8) 0.0176(7) 0.0221(7) -0.0010(8)
C2C 0.0767(15) 0.0807(14) 0.0671(13) 0.0404(11) 0.0297(11) 0.0005(11)
C3C 0.0827(15) 0.0639(11) 0.0509(10) 0.0275(9) 0.0259(9) 0.0159(10)
C4C 0.0676(12) 0.0518(9) 0.0378(7) 0.0071(6) 0.0261(7) 0.0181(8)
C5C 0.0532(10) 0.0427(7) 0.0403(7) 0.0032(6) 0.0262(7) 0.0115(6)
C6C 0.0488(9) 0.0373(6) 0.0282(6) -0.0010(5) 0.0191(6) 0.0016(6)
C7C 0.0369(8) 0.0329(6) 0.0296(6) -0.0050(4) 0.0168(5) -0.0007(5)
C8C 0.0257(6) 0.0310(6) 0.0292(5) -0.0027(4) 0.0106(4) -0.0049(4)
C9C 0.0209(6) 0.0316(6) 0.0305(5) -0.0036(4) 0.0110(4) -0.0051(4)
C10C 0.0282(7) 0.0332(6) 0.0325(6) -0.0003(5) 0.0135(5) -0.0055(5)
C11C 0.0346(7) 0.0288(6) 0.0380(6) -0.0006(5) 0.0149(5) -0.0051(5)
C12C 0.0369(8) 0.0271(6) 0.0394(7) -0.0056(5) 0.0178(5) -0.0058(5)
C13C 0.0323(7) 0.0317(6) 0.0301(6) -0.0072(4) 0.0139(5) -0.0094(5)
C14C 0.0470(9) 0.0339(6) 0.0359(6) -0.0108(5) 0.0210(6) -0.0056(5)
C15C 0.0458(8) 0.0282(6) 0.0325(6) -0.0033(4) 0.0218(5) -0.0022(5)
C16C 0.0372(8) 0.0315(6) 0.0443(7) -0.0051(5) 0.0251(6) -0.0058(5)
C17C 0.0320(7) 0.0340(6) 0.0420(7) -0.0076(5) 0.0215(5) -0.0032(5)
C18C 0.0254(7) 0.0303(6) 0.0382(6) -0.0063(5) 0.0132(5) -0.0051(4)
C19C 0.0297(7) 0.0322(6) 0.0444(7) -0.0088(5) 0.0163(5) -0.0027(5)
C20C 0.0272(7) 0.0336(6) 0.0483(8) -0.0063(5) 0.0120(5) -0.0012(5)
C21C 0.0274(7) 0.0390(7) 0.0438(7) -0.0020(5) 0.0108(5) -0.0026(5)
C22C 0.0270(7) 0.0389(7) 0.0397(7) -0.0041(5) 0.0135(5) -0.0033(5)
C23C 0.0242(6) 0.0315(6) 0.0401(6) -0.0057(5) 0.0138(5) -0.0028(4)
C24C 0.0230(6) 0.0453(7) 0.0318(6) -0.0059(5) 0.0115(5) 0.0000(5)
C25C 0.0226(6) 0.0396(6) 0.0367(6) -0.0117(5) 0.0128(5) -0.0043(5)
C26C 0.0240(6) 0.0299(5) 0.0304(5) -0.0014(4) 0.0136(4) 0.0010(4)
C27C 0.0231(6) 0.0419(6) 0.0282(5) -0.0002(5) 0.0129(4) 0.0014(5)
O8C 0.0314(5) 0.0374(5) 0.0386(5) -0.0074(4) 0.0173(4) -0.0048(4)
O1D 0.0243(5) 0.0313(4) 0.0474(5) -0.0009(4) 0.0106(4) -0.0005(3)
O2D 0.0240(5) 0.0364(5) 0.0335(4) 0.0036(3) 0.0103(3) -0.0011(3)
O3D 0.0247(5) 0.0364(5) 0.0417(5) 0.0003(4) 0.0146(4) -0.0051(3)
O4D 0.0230(5) 0.0326(4) 0.0315(4) 0.0019(3) 0.0089(3) 0.0015(3)
O5D 0.0218(5) 0.0341(4) 0.0338(4) 0.0031(3) 0.0086(3) -0.0001(3)
O6D 0.0494(7) 0.0581(7) 0.0336(5) 0.0063(4) 0.0194(4) 0.0022(5)
O7D 0.0253(5) 0.0339(4) 0.0321(4) 0.0028(3) 0.0095(3) -0.0040(3)
N1D 0.0199(5) 0.0293(5) 0.0319(5) 0.0002(4) 0.0068(4) -0.0013(4)
N2D 0.0233(5) 0.0303(5) 0.0323(5) -0.0009(4) 0.0099(4) -0.0034(4)
N3D 0.0263(6) 0.0324(5) 0.0370(5) 0.0056(4) 0.0129(4) 0.0016(4)
C1D 0.0368(8) 0.0324(6) 0.0419(7) -0.0037(5) 0.0135(6) -0.0002(5)
C2D 0.0520(10) 0.0374(7) 0.0406(7) -0.0087(6) 0.0107(6) -0.0036(6)
C3D 0.0400(8) 0.0440(7) 0.0356(7) -0.0035(6) 0.0053(6) -0.0110(6)
C4D 0.0277(7) 0.0501(8) 0.0342(6) -0.0019(5) 0.0096(5) -0.0085(5)
C5D 0.0235(7) 0.0439(7) 0.0311(6) -0.0043(5) 0.0118(5) -0.0046(5)
C6D 0.0258(6) 0.0302(5) 0.0311(6) 0.0006(4) 0.0119(5) -0.0043(4)
C7D 0.0227(6) 0.0292(5) 0.0346(6) 0.0017(4) 0.0114(5) -0.0026(4)
C8D 0.0218(6) 0.0247(5) 0.0327(6) 0.0022(4) 0.0061(4) -0.0012(4)
C9D 0.0254(6) 0.0258(5) 0.0340(6) 0.0029(4) 0.0091(5) -0.0031(4)
C10D 0.0315(7) 0.0344(6) 0.0342(6) -0.0019(5) 0.0094(5) -0.0081(5)
C11D 0.0316(7) 0.0352(6) 0.0385(7) -0.0027(5) 0.0077(5) -0.0114(5)
C12D 0.0260(7) 0.0321(6) 0.0413(7) 0.0001(5) 0.0102(5) -0.0078(5)
C13D 0.0262(6) 0.0261(5) 0.0337(6) 0.0027(4) 0.0094(5) -0.0013(4)
C14D 0.0256(7) 0.0376(6) 0.0371(6) 0.0066(5) 0.0122(5) -0.0028(5)
C15D 0.0240(6) 0.0337(6) 0.0289(5) -0.0015(4) 0.0098(4) -0.0044(4)
C16D 0.0275(7) 0.0285(5) 0.0358(6) -0.0043(4) 0.0129(5) -0.0015(4)
C17D 0.0255(7) 0.0297(6) 0.0364(6) -0.0014(4) 0.0131(5) 0.0015(4)
C18D 0.0232(6) 0.0225(5) 0.0337(6) -0.0002(4) 0.0066(4) 0.0005(4)
C19D 0.0249(6) 0.0247(5) 0.0421(7) -0.0017(5) 0.0098(5) -0.0015(4)
C20D 0.0239(7) 0.0286(6) 0.0455(7) -0.0043(5) 0.0042(5) -0.0020(4)
C21D 0.0302(7) 0.0327(6) 0.0380(6) -0.0041(5) 0.0020(5) -0.0002(5)
C22D 0.0312(7) 0.0305(6) 0.0341(6) -0.0017(5) 0.0078(5) 0.0008(5)
C23D 0.0222(6) 0.0245(5) 0.0358(6) 0.0000(4) 0.0074(5) 0.0006(4)
C24D 0.0289(7) 0.0365(6) 0.0388(7) 0.0094(5) 0.0137(5) 0.0017(5)
C25D 0.0289(7) 0.0342(6) 0.0519(8) 0.0132(6) 0.0153(6) 0.0010(5)
C26D 0.0271(7) 0.0357(6) 0.0331(6) 0.0019(5) 0.0121(5) -0.0034(5)
C27D 0.0301(7) 0.0318(6) 0.0352(6) -0.0007(5) 0.0143(5) -0.0008(5)
O8D 0.0357(6) 0.0418(5) 0.0428(5) 0.0037(4) 0.0100(4) 0.0010(4)
O1W 0.0225(5) 0.0428(5) 0.0325(4) 0.0104(4) 0.0097(3) 0.0009(3)

loop_
_atom_type_symbol
_atom_type_description
_atom_type_scat_dispersion_real
_atom_type_scat_dispersion_imag
_atom_type_scat_source
C C 0.0033 0.0016 'International Tables Vol C Tables 4.2.6.8 and 6.1.1.4'
H H 0.0000 0.0000 'International Tables Vol C Tables 4.2.6.8 and 6.1.1.4'
N N 0.0061 0.0033 'International Tables Vol C Tables 4.2.6.8 and 6.1.1.4'
O O 0.0106 0.0060 'International Tables Vol C Tables 4.2.6.8 and 6.1.1.4'

loop_
_geom_angle_atom_site_label_1
_geom_angle_atom_site_label_2
_geom_angle_atom_site_label_3
_geom_angle
_geom_angle_site_symmetry_1
_geom_angle_site_symmetry_3
_geom_angle_publ_flag
C13A O2A C14A 117.51(9) . . ?
C18A O4A C17A 115.01(10) . . ?
C23A O5A C24A 115.86(10) . . ?
C9A O7A C27A 117.65(9) . . ?
C7A N1A C8A 120.45(10) . . ?
C7A N1A H1NA 120.9(11) . . ?
C8A N1A H1NA 118.0(11) . . ?
C15A N2A C16A 122.01(11) . . ?
C15A N2A H2NA 118.6(12) . . ?
C16A N2A H2NA 119.3(12) . . ?
C26A N3A C25A 123.25(12) . . ?
C26A N3A H3NA 128.2(12) . . ?
C25A N3A H3NA 108.6(12) . . ?
C2A C1A C6A 119.77(12) . . ?
C2A C1A H1A 121.2(10) . . ?
C6A C1A H1A 119.0(10) . . ?
C1A C2A C3A 120.18(13) . . ?
C1A C2A H2A 119.5(10) . . ?
C3A C2A H2A 120.3(10) . . ?
C4A C3A C2A 120.03(12) . . ?
C4A C3A H3A 124.4(11) . . ?
C2A C3A H3A 115.5(12) . . ?
C3A C4A C5A 120.35(13) . . ?
C3A C4A H4A 121.9(11) . . ?
C5A C4A H4A 117.8(11) . . ?
C4A C5A C6A 119.64(12) . . ?
C4A C5A H5A 119.9(9) . . ?
C6A C5A H5A 120.4(9) . . ?
C5A C6A C1A 119.99(11) . . ?
C5A C6A C7A 122.81(11) . . ?
C1A C6A C7A 117.18(11) . . ?
O1A C7A N1A 122.27(10) . . ?
O1A C7A C6A 119.64(10) . . ?
N1A C7A C6A 118.09(10) . . ?
C13A C8A C9A 119.45(10) . . ?
C13A C8A N1A 120.12(10) . . ?
C9A C8A N1A 120.40(10) . . ?
O7A C9A C10A 124.08(10) . . ?
O7A C9A C8A 115.23(9) . . ?
C10A C9A C8A 120.63(10) . . ?
C11A C10A C9A 118.69(11) . . ?
C11A C10A H10A 120.7(9) . . ?
C9A C10A H10A 120.5(9) . . ?
C12A C11A C10A 121.73(11) . . ?
C12A C11A H11A 121.1(10) . . ?
C10A C11A H11A 117.1(10) . . ?
C11A C12A C13A 119.07(11) . . ?
C11A C12A H12A 120.9(10) . . ?
C13A C12A H12A 120.0(10) . . ?
O2A C13A C12A 124.58(10) . . ?
O2A C13A C8A 115.14(9) . . ?
C12A C13A C8A 120.27(10) . . ?
O2A C14A C15A 113.68(9) . . ?
O2A C14A H14E 105.4(9) . . ?
C15A C14A H14E 108.9(10) . . ?
O2A C14A H14F 110.3(10) . . ?
C15A C14A H14F 110.5(9) . . ?
H14E C14A H14F 107.7(13) . . ?
O3A C15A N2A 124.48(12) . . ?
O3A C15A C14A 119.47(11) . . ?
N2A C15A C14A 116.05(11) . . ?
N2A C16A C17A 114.18(10) . . ?
N2A C16A H16E 107.4(10) . . ?
C17A C16A H16E 110.7(9) . . ?
N2A C16A H16F 108.6(9) . . ?
C17A C16A H16F 106.7(9) . . ?
H16E C16A H16F 109.2(13) . . ?
O4A C17A C16A 110.20(10) . . ?
O4A C17A H17E 109.3(10) . . ?
C16A C17A H17E 110.2(10) . . ?
O4A C17A H17F 109.4(10) . . ?
C16A C17A H17F 108.5(10) . . ?
H17E C17A H17F 109.2(14) . . ?
O4A C18A C19A 124.61(12) . . ?
O4A C18A C23A 116.21(11) . . ?
C19A C18A C23A 119.18(11) . . ?
C18A C19A C20A 120.61(13) . . ?
C18A C19A H19A 122.3(11) . . ?
C20A C19A H19A 117.0(11) . . ?
C21A C20A C19A 120.08(13) . . ?
C21A C20A H20A 122.1(11) . . ?
C19A C20A H20A 117.8(11) . . ?
C20A C21A C22A 119.98(13) . . ?
C20A C21A H21A 122.1(12) . . ?
C22A C21A H21A 117.8(12) . . ?
C23A C22A C21A 120.47(14) . . ?
C23A C22A H22A 120.1(11) . . ?
C21A C22A H22A 119.3(11) . . ?
O5A C23A C22A 124.18(12) . . ?
O5A C23A C18A 116.21(11) . . ?
C22A C23A C18A 119.60(12) . . ?
O5A C24A C25A 109.97(11) . . ?
O5A C24A H24E 109.2(11) . . ?
C25A C24A H24E 108.5(11) . . ?
O5A C24A H24F 107.6(10) . . ?
C25A C24A H24F 111.1(10) . . ?
H24E C24A H24F 110.4(14) . . ?
N3A C25A C24A 114.33(11) . . ?
N3A C25A H25E 106.8(10) . . ?
C24A C25A H25E 108.5(10) . . ?
N3A C25A H25F 108.3(11) . . ?
C24A C25A H25F 109.0(11) . . ?
H25E C25A H25F 109.8(14) . . ?
O6A C26A N3A 125.28(13) . . ?
O6A C26A C27A 117.73(13) . . ?
N3A C26A C27A 116.99(11) . . ?
O7A C27A C26A 116.00(12) . . ?
O7A C27A H27E 106.3(10) . . ?
C26A C27A H27E 106.3(10) . . ?
O7A C27A H27F 110.7(10) . . ?
C26A C27A H27F 108.2(10) . . ?
H27E C27A H27F 109.0(14) . . ?
H81A O8A H82A 106.3(12) . . ?
C13B O2B C14B 117.21(10) . . ?
C18B O4B C17B 113.48(10) . . ?
C23B O5B C24B 116.73(9) . . ?
C9B O7B C27B 118.52(10) . . ?
C7B N1B C8B 122.66(11) . . ?
C7B N1B H1NB 119.8(12) . . ?
C8B N1B H1NB 117.4(11) . . ?
C15B N2B C16B 123.01(12) . . ?
C15B N2B H2NB 118.6(13) . . ?
C16B N2B H2NB 118.2(13) . . ?
C26B N3B C25B 123.46(10) . . ?
C26B N3B H3NB 120.4(11) . . ?
C25B N3B H3NB 115.8(11) . . ?
C2B C1B C6B 120.60(13) . . ?
C2B C1B H1B 119.8(10) . . ?
C6B C1B H1B 119.6(10) . . ?
C3B C2B C1B 120.01(14) . . ?
C3B C2B H2B 119.9(12) . . ?
C1B C2B H2B 120.0(12) . . ?
C2B C3B C4B 120.03(13) . . ?
C2B C3B H3B 120.5(12) . . ?
C4B C3B H3B 119.5(12) . . ?
C3B C4B C5B 120.22(14) . . ?
C3B C4B H4B 120.5(11) . . ?
C5B C4B H4B 119.3(11) . . ?
C4B C5B C6B 119.97(13) . . ?
C4B C5B H5B 120.1(10) . . ?
C6B C5B H5B 119.9(10) . . ?
C5B C6B C1B 119.17(12) . . ?
C5B C6B C7B 122.97(11) . . ?
C1B C6B C7B 117.79(11) . . ?
O1B C7B N1B 123.12(11) . . ?
O1B C7B C6B 120.02(11) . . ?
N1B C7B C6B 116.86(11) . . ?
C13B C8B C9B 119.37(11) . . ?
C13B C8B N1B 120.32(11) . . ?
C9B C8B N1B 120.29(11) . . ?
O7B C9B C10B 124.99(11) . . ?
O7B C9B C8B 114.73(10) . . ?
C10B C9B C8B 120.27(12) . . ?
C11B C10B C9B 119.17(12) . . ?
C11B C10B H10B 121.6(11) . . ?
C9B C10B H10B 119.2(11) . . ?
C10B C11B C12B 121.72(12) . . ?
C10B C11B H11B 118.9(11) . . ?
C12B C11B H11B 119.3(11) . . ?
C11B C12B C13B 118.78(13) . . ?
C11B C12B H12B 120.2(10) . . ?
C13B C12B H12B 121.0(10) . . ?
O2B C13B C8B 114.38(11) . . ?
O2B C13B C12B 124.93(12) . . ?
C8B C13B C12B 120.69(12) . . ?
O2B C14B C15B 113.02(10) . . ?
O2B C14B H14G 106.4(10) . . ?
C15B C14B H14G 107.8(10) . . ?
O2B C14B H14H 111.4(11) . . ?
C15B C14B H14H 109.1(11) . . ?
H14G C14B H14H 109.0(14) . . ?
O3B C15B N2B 124.69(12) . . ?
O3B C15B C14B 120.49(12) . . ?
N2B C15B C14B 114.81(12) . . ?
N2B C16B C17B 114.09(11) . . ?
N2B C16B H16G 107.4(10) . . ?
C17B C16B H16G 107.1(9) . . ?
N2B C16B H16H 108.1(9) . . ?
C17B C16B H16H 106.1(9) . . ?
H16G C16B H16H 114.3(13) . . ?
O4B C17B C16B 109.84(11) . . ?
O4B C17B H17G 109.0(9) . . ?
C16B C17B H17G 107.3(9) . . ?
O4B C17B H17H 112.2(10) . . ?
C16B C17B H17H 109.1(10) . . ?
H17G C17B H17H 109.2(14) . . ?
O4B C18B C19B 124.19(12) . . ?
O4B C18B C23B 116.25(11) . . ?
C19B C18B C23B 119.55(11) . . ?
C20B C19B C18B 120.74(13) . . ?
C20B C19B H19B 118.4(10) . . ?
C18B C19B H19B 120.8(10) . . ?
C21B C20B C19B 119.98(13) . . ?
C21B C20B H20B 121.1(10) . . ?
C19B C20B H20B 118.9(10) . . ?
C20B C21B C22B 120.05(13) . . ?
C20B C21B H21B 121.9(11) . . ?
C22B C21B H21B 118.1(11) . . ?
C23B C22B C21B 120.70(12) . . ?
C23B C22B H22B 121.1(10) . . ?
C21B C22B H22B 118.2(10) . . ?
O5B C23B C22B 124.53(11) . . ?
O5B C23B C18B 116.49(10) . . ?
C22B C23B C18B 118.96(12) . . ?
O5B C24B C25B 108.30(9) . . ?
O5B C24B H24G 110.9(10) . . ?
C25B C24B H24G 108.1(9) . . ?
O5B C24B H24H 109.1(10) . . ?
C25B C24B H24H 109.2(10) . . ?
H24G C24B H24H 111.2(13) . . ?
N3B C25B C24B 113.21(10) . . ?
N3B C25B H25G 106.2(9) . . ?
C24B C25B H25G 110.6(10) . . ?
N3B C25B H25H 107.0(9) . . ?
C24B C25B H25H 109.2(10) . . ?
H25G C25B H25H 110.5(13) . . ?
O6B C26B N3B 125.63(11) . . ?
O6B C26B C27B 116.57(11) . . ?
N3B C26B C27B 117.79(10) . . ?
O7B C27B C26B 115.71(10) . . ?
O7B C27B H27G 105.9(10) . . ?
C26B C27B H27G 107.2(10) . . ?
O7B C27B H27H 113.8(10) . . ?
C26B C27B H27H 107.6(10) . . ?
H27G C27B H27H 105.9(14) . . ?
H81B O8B H82B 108.0(12) . . ?
C13C O2C C14C 117.62(11) . . ?
C18C O4C C17C 115.04(10) . . ?
C23C O5C C24C 116.22(11) . . ?
C9C O7C C27C 118.28(10) . . ?
C7C N1C C8C 121.55(12) . . ?
C7C N1C H1NC 117.4(13) . . ?
C8C N1C H1NC 120.8(13) . . ?
C15C N2C C16C 121.07(12) . . ?
C15C N2C H2NC 119.3(12) . . ?
C16C N2C H2NC 119.4(12) . . ?
C26C N3C C25C 121.48(11) . . ?
C26C N3C H3NC 121.2(12) . . ?
C25C N3C H3NC 116.5(12) . . ?
C2C C1C C6C 118.99(19) . . ?
C2C C1C H1C 118.2(11) . . ?
C6C C1C H1C 122.7(11) . . ?
C3C C2C C1C 120.38(19) . . ?
C3C C2C H2C 125.4(17) . . ?
C1C C2C H2C 114.0(17) . . ?
C4C C3C C2C 120.82(17) . . ?
C4C C3C H3C 122.6(16) . . ?
C2C C3C H3C 116.0(16) . . ?
C3C C4C C5C 119.18(18) . . ?
C3C C4C H4C 117.2(12) . . ?
C5C C4C H4C 123.6(13) . . ?
C4C C5C C6C 120.20(16) . . ?
C4C C5C H5C 118.9(11) . . ?
C6C C5C H5C 120.7(10) . . ?
C5C C6C C1C 120.38(14) . . ?
C5C C6C C7C 124.04(13) . . ?
C1C C6C C7C 115.58(15) . . ?
O1C C7C N1C 121.41(12) . . ?
O1C C7C C6C 120.54(12) . . ?
N1C C7C C6C 118.05(13) . . ?
C9C C8C C13C 119.73(12) . . ?
C9C C8C N1C 119.98(11) . . ?
C13C C8C N1C 120.28(11) . . ?
O7C C9C C10C 125.20(11) . . ?
O7C C9C C8C 114.29(11) . . ?
C10C C9C C8C 120.46(12) . . ?
C11C C10C C9C 118.76(12) . . ?
C11C C10C H10C 119.8(10) . . ?
C9C C10C H10C 121.5(10) . . ?
C12C C11C C10C 121.63(12) . . ?
C12C C11C H11C 120.2(11) . . ?
C10C C11C H11C 118.1(11) . . ?
C11C C12C C13C 119.10(12) . . ?
C11C C12C H12C 118.5(11) . . ?
C13C C12C H12C 122.4(11) . . ?
O2C C13C C12C 125.16(12) . . ?
O2C C13C C8C 114.70(11) . . ?
C12C C13C C8C 120.14(12) . . ?
O2C C14C C15C 113.97(11) . . ?
O2C C14C H14I 106.0(10) . . ?
C15C C14C H14I 106.8(11) . . ?
O2C C14C H14J 110.6(10) . . ?
C15C C14C H14J 110.0(10) . . ?
H14I C14C H14J 109.3(14) . . ?
O3C C15C N2C 124.23(14) . . ?
O3C C15C C14C 119.15(12) . . ?
N2C C15C C14C 116.62(12) . . ?
N2C C16C C17C 113.34(11) . . ?
N2C C16C H16I 107.7(11) . . ?
C17C C16C H16I 111.7(11) . . ?
N2C C16C H16J 108.5(10) . . ?
C17C C16C H16J 106.5(10) . . ?
H16I C16C H16J 108.9(15) . . ?
O4C C17C C16C 109.61(11) . . ?
O4C C17C H17I 109.7(11) . . ?
C16C C17C H17I 107.3(11) . . ?
O4C C17C H17J 109.8(10) . . ?
C16C C17C H17J 111.3(10) . . ?
H17I C17C H17J 109.0(15) . . ?
O4C C18C C19C 124.57(12) . . ?
O4C C18C C23C 116.23(12) . . ?
C19C C18C C23C 119.20(13) . . ?
C18C C19C C20C 120.74(13) . . ?
C18C C19C H19C 119.9(10) . . ?
C20C C19C H19C 119.3(10) . . ?
C21C C20C C19C 120.15(13) . . ?
C21C C20C H20C 120.9(11) . . ?
C19C C20C H20C 119.0(11) . . ?
C20C C21C C22C 119.62(14) . . ?
C20C C21C H21C 122.0(11) . . ?
C22C C21C H21C 118.4(11) . . ?
C23C C22C C21C 120.82(13) . . ?
C23C C22C H22C 120.4(10) . . ?
C21C C22C H22C 118.8(10) . . ?
O5C C23C C22C 124.47(12) . . ?
O5C C23C C18C 116.08(12) . . ?
C22C C23C C18C 119.44(12) . . ?
O5C C24C C25C 109.13(11) . . ?
O5C C24C H24I 108.8(11) . . ?
C25C C24C H24I 108.8(11) . . ?
O5C C24C H24J 109.1(10) . . ?
C25C C24C H24J 112.7(11) . . ?
H24I C24C H24J 108.2(15) . . ?
N3C C25C C24C 112.72(11) . . ?
N3C C25C H25I 106.6(10) . . ?
C24C C25C H25I 111.6(11) . . ?
N3C C25C H25J 107.1(11) . . ?
C24C C25C H25J 107.5(11) . . ?
H25I C25C H25J 111.2(15) . . ?
O6C C26C N3C 124.06(12) . . ?
O6C C26C C27C 118.25(11) . . ?
N3C C26C C27C 117.70(11) . . ?
O7C C27C C26C 114.86(11) . . ?
O7C C27C H27I 105.2(10) . . ?
C26C C27C H27I 107.4(10) . . ?
O7C C27C H27J 110.9(10) . . ?
C26C C27C H27J 108.5(10) . . ?
H27I C27C H27J 109.9(15) . . ?
H81C O8C H82C 108.6(13) . . ?
C13D O2D C14D 117.66(10) . . ?
C18D O4D C17D 115.53(10) . . ?
C23D O5D C24D 116.30(10) . . ?
C9D O7D C27D 117.46(10) . . ?
C7D N1D C8D 122.29(11) . . ?
C7D N1D H1ND 120.4(12) . . ?
C8D N1D H1ND 117.3(12) . . ?
C15D N2D C16D 120.68(12) . . ?
C15D N2D H2ND 119.6(12) . . ?
C16D N2D H2ND 119.0(12) . . ?
C26D N3D C25D 121.87(12) . . ?
C26D N3D H3ND 121.7(13) . . ?
C25D N3D H3ND 116.4(13) . . ?
C2D C1D C6D 119.93(15) . . ?
C2D C1D H1D 120.7(12) . . ?
C6D C1D H1D 119.4(12) . . ?
C3D C2D C1D 120.31(14) . . ?
C3D C2D H2D 121.5(13) . . ?
C1D C2D H2D 118.2(13) . . ?
C2D C3D C4D 120.17(14) . . ?
C2D C3D H3D 120.3(12) . . ?
C4D C3D H3D 119.5(12) . . ?
C3D C4D C5D 119.91(15) . . ?
C3D C4D H4D 120.4(12) . . ?
C5D C4D H4D 119.7(12) . . ?
C6D C5D C4D 120.15(13) . . ?
C6D C5D H5D 121.2(11) . . ?
C4D C5D H5D 118.6(11) . . ?
C5D C6D C1D 119.52(12) . . ?
C5D C6D C7D 123.38(12) . . ?
C1D C6D C7D 117.10(12) . . ?
O1D C7D N1D 122.71(12) . . ?
O1D C7D C6D 119.22(11) . . ?
N1D C7D C6D 118.07(11) . . ?
C13D C8D C9D 119.50(11) . . ?
C13D C8D N1D 120.71(12) . . ?
C9D C8D N1D 119.78(12) . . ?
O7D C9D C8D 115.52(11) . . ?
O7D C9D C10D 124.15(12) . . ?
C8D C9D C10D 120.29(12) . . ?
C11D C10D C9D 118.92(13) . . ?
C11D C10D H10D 119.6(11) . . ?
C9D C10D H10D 121.3(11) . . ?
C10D C11D C12D 122.09(13) . . ?
C10D C11D H11D 118.4(11) . . ?
C12D C11D H11D 119.5(11) . . ?
C11D C12D C13D 118.53(13) . . ?
C11D C12D H12D 119.9(11) . . ?
C13D C12D H12D 121.6(10) . . ?
O2D C13D C8D 115.30(11) . . ?
O2D C13D C12D 124.12(12) . . ?
C8D C13D C12D 120.58(12) . . ?
O2D C14D C15D 113.99(11) . . ?
O2D C14D H14K 104.2(11) . . ?
C15D C14D H14K 107.8(11) . . ?
O2D C14D H14L 111.3(11) . . ?
C15D C14D H14L 110.9(11) . . ?
H14K C14D H14L 108.1(15) . . ?
O3D C15D N2D 123.63(12) . . ?
O3D C15D C14D 119.67(11) . . ?
N2D C15D C14D 116.69(12) . . ?
N2D C16D C17D 114.33(10) . . ?
N2D C16D H16K 106.6(10) . . ?
C17D C16D H16K 112.1(10) . . ?
N2D C16D H16L 110.4(10) . . ?
C17D C16D H16L 107.0(10) . . ?
H16K C16D H16L 106.2(14) . . ?
O4D C17D C16D 109.15(11) . . ?
O4D C17D H17K 109.1(10) . . ?
C16D C17D H17K 108.9(10) . . ?
O4D C17D H17L 110.6(9) . . ?
C16D C17D H17L 111.6(9) . . ?
H17K C17D H17L 107.5(14) . . ?
O4D C18D C19D 125.14(12) . . ?
O4D C18D C23D 115.30(11) . . ?
C19D C18D C23D 119.54(11) . . ?
C18D C19D C20D 120.10(14) . . ?
C18D C19D H19D 120.3(10) . . ?
C20D C19D H19D 119.6(10) . . ?
C21D C20D C19D 120.28(13) . . ?
C21D C20D H20D 122.7(10) . . ?
C19D C20D H20D 117.0(10) . . ?
C20D C21D C22D 119.98(13) . . ?
C20D C21D H21D 121.4(11) . . ?
C22D C21D H21D 118.6(11) . . ?
C23D C22D C21D 120.25(14) . . ?
C23D C22D H22D 120.6(10) . . ?
C21D C22D H22D 119.1(10) . . ?
O5D C23D C22D 124.91(12) . . ?
O5D C23D C18D 115.27(11) . . ?
C22D C23D C18D 119.82(12) . . ?
O5D C24D C25D 108.54(11) . . ?
O5D C24D H24K 108.1(11) . . ?
C25D C24D H24K 108.4(11) . . ?
O5D C24D H24L 109.4(11) . . ?
C25D C24D H24L 108.7(11) . . ?
H24K C24D H24L 113.5(15) . . ?
N3D C25D C24D 114.11(11) . . ?
N3D C25D H25K 106.0(11) . . ?
C24D C25D H25K 108.8(11) . . ?
N3D C25D H25L 108.1(11) . . ?
C24D C25D H25L 106.9(11) . . ?
H25K C25D H25L 113.1(16) . . ?
O6D C26D N3D 124.59(13) . . ?
O6D C26D C27D 117.89(13) . . ?
N3D C26D C27D 117.48(11) . . ?
O7D C27D C26D 115.20(11) . . ?
O7D C27D H27K 105.8(10) . . ?
C26D C27D H27K 106.5(10) . . ?
O7D C27D H27L 111.5(10) . . ?
C26D C27D H27L 109.3(10) . . ?
H27K C27D H27L 108.1(14) . . ?
H81D O8D H82D 104.7(13) . . ?
H1W O1W H2W 107.9(12) . . ?

loop_
_geom_bond_atom_site_label_1
_geom_bond_atom_site_label_2
_geom_bond_distance
_geom_bond_site_symmetry_2
_geom_bond_publ_flag
O1A C7A 1.2451(15) . ?
O2A C13A 1.3721(13) . ?
O2A C14A 1.4267(14) . ?
O3A C15A 1.2320(15) . ?
O4A C18A 1.3743(14) . ?
O4A C17A 1.4393(15) . ?
O5A C23A 1.3751(15) . ?
O5A C24A 1.4290(16) . ?
O6A C26A 1.2362(16) . ?
O7A C9A 1.3702(14) . ?
O7A C27A 1.4311(14) . ?
N1A C7A 1.3444(15) . ?
N1A C8A 1.4257(13) . ?
N1A H1NA 0.920(18) . ?
N2A C15A 1.3412(16) . ?
N2A C16A 1.4539(16) . ?
N2A H2NA 0.923(19) . ?
N3A C26A 1.328(2) . ?
N3A C25A 1.4536(17) . ?
N3A H3NA 0.876(19) . ?
C1A C2A 1.3869(17) . ?
C1A C6A 1.3973(17) . ?
C1A H1A 0.971(17) . ?
C2A C3A 1.390(2) . ?
C2A H2A 0.988(18) . ?
C3A C4A 1.386(2) . ?
C3A H3A 0.971(19) . ?
C4A C5A 1.3890(16) . ?
C4A H4A 0.992(19) . ?
C5A C6A 1.3955(17) . ?
C5A H5A 1.001(17) . ?
C6A C7A 1.4931(15) . ?
C8A C13A 1.3954(15) . ?
C8A C9A 1.3964(15) . ?
C9A C10A 1.3930(15) . ?
C10A C11A 1.3867(17) . ?
C10A H10A 0.972(16) . ?
C11A C12A 1.3855(17) . ?
C11A H11A 0.976(17) . ?
C12A C13A 1.3933(15) . ?
C12A H12A 0.954(17) . ?
C14A C15A 1.5187(18) . ?
C14A H14E 1.023(16) . ?
C14A H14F 1.009(16) . ?
C16A C17A 1.5115(17) . ?
C16A H16E 1.020(17) . ?
C16A H16F 1.018(17) . ?
C17A H17E 0.983(17) . ?
C17A H17F 0.992(18) . ?
C18A C19A 1.3880(18) . ?
C18A C23A 1.4101(18) . ?
C19A C20A 1.3975(19) . ?
C19A H19A 0.959(19) . ?
C20A C21A 1.374(2) . ?
C20A H20A 0.999(19) . ?
C21A C22A 1.397(2) . ?
C21A H21A 1.01(2) . ?
C22A C23A 1.3876(17) . ?
C22A H22A 0.980(19) . ?
C24A C25A 1.5132(18) . ?
C24A H24E 1.005(19) . ?
C24A H24F 1.013(17) . ?
C25A H25E 0.964(17) . ?
C25A H25F 0.983(18) . ?
C26A C27A 1.5166(19) . ?
C27A H27E 0.958(16) . ?
C27A H27F 1.021(18) . ?
O8A H81A 0.952(12) . ?
O8A H82A 0.939(12) . ?
O1B C7B 1.2397(15) . ?
O2B C13B 1.3722(14) . ?
O2B C14B 1.4148(16) . ?
O3B C15B 1.2304(17) . ?
O4B C18B 1.3754(15) . ?
O4B C17B 1.4406(16) . ?
O5B C23B 1.3680(15) . ?
O5B C24B 1.4368(14) . ?
O6B C26B 1.2359(14) . ?
O7B C9B 1.3707(15) . ?
O7B C27B 1.4252(14) . ?
N1B C7B 1.3457(15) . ?
N1B C8B 1.4224(15) . ?
N1B H1NB 0.876(18) . ?
N2B C15B 1.3387(17) . ?
N2B C16B 1.4569(16) . ?
N2B H2NB 0.96(2) . ?
N3B C26B 1.3280(15) . ?
N3B C25B 1.4565(15) . ?
N3B H3NB 0.929(19) . ?
C1B C2B 1.388(2) . ?
C1B C6B 1.3972(17) . ?
C1B H1B 0.981(17) . ?
C2B C3B 1.384(2) . ?
C2B H2B 0.97(2) . ?
C3B C4B 1.390(2) . ?
C3B H3B 0.98(2) . ?
C4B C5B 1.3948(19) . ?
C4B H4B 0.988(19) . ?
C5B C6B 1.3962(18) . ?
C5B H5B 0.958(17) . ?
C6B C7B 1.4979(17) . ?
C8B C13B 1.3921(18) . ?
C8B C9B 1.4014(16) . ?
C9B C10B 1.3907(17) . ?
C10B C11B 1.384(2) . ?
C10B H10B 0.981(18) . ?
C11B C12B 1.3864(19) . ?
C11B H11B 0.983(18) . ?
C12B C13B 1.3934(18) . ?
C12B H12B 0.969(18) . ?
C14B C15B 1.5272(18) . ?
C14B H14G 1.016(17) . ?
C14B H14H 0.962(18) . ?
C16B C17B 1.5038(18) . ?
C16B H16G 1.060(18) . ?
C16B H16H 1.030(17) . ?
C17B H17G 1.023(16) . ?
C17B H17H 0.998(18) . ?
C18B C19B 1.3908(19) . ?
C18B C23B 1.4103(17) . ?
C19B C20B 1.386(2) . ?
C19B H19B 0.983(17) . ?
C20B C21B 1.377(2) . ?
C20B H20B 1.023(18) . ?
C21B C22B 1.3959(19) . ?
C21B H21B 1.030(19) . ?
C22B C23B 1.3898(17) . ?
C22B H22B 0.977(16) . ?
C24B C25B 1.5088(17) . ?
C24B H24G 0.977(16) . ?
C24B H24H 0.983(17) . ?
C25B H25G 1.001(16) . ?
C25B H25H 0.952(16) . ?
C26B C27B 1.5245(16) . ?
C27B H27G 0.950(17) . ?
C27B H27H 0.989(17) . ?
O8B H81B 0.933(11) . ?
O8B H82B 0.944(12) . ?
O1C C7C 1.2375(18) . ?
O2C C13C 1.3708(15) . ?
O2C C14C 1.4280(17) . ?
O3C C15C 1.2336(17) . ?
O4C C18C 1.3760(17) . ?
O4C C17C 1.4369(15) . ?
O5C C23C 1.3747(16) . ?
O5C C24C 1.4321(15) . ?
O6C C26C 1.2380(15) . ?
O7C C9C 1.3716(15) . ?
O7C C27C 1.4292(14) . ?
N1C C7C 1.3498(17) . ?
N1C C8C 1.4237(16) . ?
N1C H1NC 0.93(2) . ?
N2C C15C 1.3360(16) . ?
N2C C16C 1.4548(19) . ?
N2C H2NC 0.910(19) . ?
N3C C26C 1.3257(17) . ?
N3C C25C 1.4531(17) . ?
N3C H3NC 0.895(18) . ?
C1C C2C 1.385(3) . ?
C1C C6C 1.392(2) . ?
C1C H1C 0.99(2) . ?
C2C C3C 1.385(3) . ?
C2C H2C 0.97(3) . ?
C3C C4C 1.379(3) . ?
C3C H3C 1.03(3) . ?
C4C C5C 1.389(2) . ?
C4C H4C 1.03(2) . ?
C5C C6C 1.390(2) . ?
C5C H5C 1.05(2) . ?
C6C C7C 1.4926(19) . ?
C8C C9C 1.3943(16) . ?
C8C C13C 1.3964(18) . ?
C9C C10C 1.3911(18) . ?
C10C C11C 1.3882(19) . ?
C10C H10C 0.965(16) . ?
C11C C12C 1.3879(19) . ?
C11C H11C 0.999(19) . ?
C12C C13C 1.3897(19) . ?
C12C H12C 0.976(18) . ?
C14C C15C 1.516(2) . ?
C14C H14I 0.988(17) . ?
C14C H14J 1.043(18) . ?
C16C C17C 1.511(2) . ?
C16C H16I 0.982(19) . ?
C16C H16J 1.031(18) . ?
C17C H17I 0.98(2) . ?
C17C H17J 0.996(17) . ?
C18C C19C 1.3903(19) . ?
C18C C23C 1.4070(18) . ?
C19C C20C 1.394(2) . ?
C19C H19C 1.002(18) . ?
C20C C21C 1.379(2) . ?
C20C H20C 0.969(19) . ?
C21C C22C 1.396(2) . ?
C21C H21C 0.984(18) . ?
C22C C23C 1.390(2) . ?
C22C H22C 1.006(17) . ?
C24C C25C 1.507(2) . ?
C24C H24I 0.981(18) . ?
C24C H24J 0.977(18) . ?
C25C H25I 0.992(18) . ?
C25C H25J 0.987(19) . ?
C26C C27C 1.5187(18) . ?
C27C H27I 0.986(18) . ?
C27C H27J 0.991(17) . ?
O8C H81C 0.943(12) . ?
O8C H82C 0.933(12) . ?
O1D C7D 1.2383(16) . ?
O2D C13D 1.3709(16) . ?
O2D C14D 1.4141(17) . ?
O3D C15D 1.2354(17) . ?
O4D C18D 1.3694(15) . ?
O4D C17D 1.4305(16) . ?
O5D C23D 1.3660(15) . ?
O5D C24D 1.4301(16) . ?
O6D C26D 1.2286(16) . ?
O7D C9D 1.3686(16) . ?
O7D C27D 1.4294(16) . ?
N1D C7D 1.3533(16) . ?
N1D C8D 1.4234(15) . ?
N1D H1ND 0.881(19) . ?
N2D C15D 1.3275(16) . ?
N2D C16D 1.4593(17) . ?
N2D H2ND 0.94(2) . ?
N3D C26D 1.3309(18) . ?
N3D C25D 1.4563(17) . ?
N3D H3ND 0.90(2) . ?
C1D C2D 1.392(2) . ?
C1D C6D 1.3929(19) . ?
C1D H1D 0.99(2) . ?
C2D C3D 1.374(3) . ?
C2D H2D 1.00(2) . ?
C3D C4D 1.386(2) . ?
C3D H3D 1.05(2) . ?
C4D C5D 1.3919(18) . ?
C4D H4D 1.01(2) . ?
C5D C6D 1.3876(19) . ?
C5D H5D 0.984(19) . ?
C6D C7D 1.4938(17) . ?
C8D C13D 1.3928(18) . ?
C8D C9D 1.3950(18) . ?
C9D C10D 1.3951(17) . ?
C10D C11D 1.379(2) . ?
C10D H10D 0.978(18) . ?
C11D C12D 1.385(2) . ?
C11D H11D 0.988(18) . ?
C12D C13D 1.3954(18) . ?
C12D H12D 0.991(19) . ?
C14D C15D 1.5274(19) . ?
C14D H14K 0.974(17) . ?
C14D H14L 0.999(18) . ?
C16D C17D 1.5080(18) . ?
C16D H16K 1.000(18) . ?
C16D H16L 0.978(17) . ?
C17D H17K 0.990(17) . ?
C17D H17L 0.997(16) . ?
C18D C19D 1.3861(18) . ?
C18D C23D 1.4082(18) . ?
C19D C20D 1.4002(19) . ?
C19D H19D 0.988(18) . ?
C20D C21D 1.378(2) . ?
C20D H20D 0.982(18) . ?
C21D C22D 1.395(2) . ?
C21D H21D 1.001(18) . ?
C22D C23D 1.3869(18) . ?
C22D H22D 0.978(18) . ?
C24D C25D 1.507(2) . ?
C24D H24K 0.980(19) . ?
C24D H24L 1.007(18) . ?
C25D H25K 1.02(2) . ?
C25D H25L 1.01(2) . ?
C26D C27D 1.5240(18) . ?
C27D H27K 0.994(17) . ?
C27D H27L 0.976(17) . ?
O8D H81D 0.975(12) . ?
O8D H82D 0.959(13) . ?
O1W H1W 0.946(11) . ?
O1W H2W 0.941(12) . ?

loop_
_geom_torsion_atom_site_label_1
_geom_torsion_atom_site_label_2
_geom_torsion_atom_site_label_3
_geom_torsion_atom_site_label_4
_geom_torsion
_geom_torsion_site_symmetry_1
_geom_torsion_site_symmetry_2
_geom_torsion_site_symmetry_3
_geom_torsion_site_symmetry_4
_geom_torsion_publ_flag
C6A C1A C2A C3A 0.9(2) . . . . ?
C1A C2A C3A C4A 0.5(2) . . . . ?
C2A C3A C4A C5A -0.9(2) . . . . ?
C3A C4A C5A C6A -0.2(2) . . . . ?
C4A C5A C6A C1A 1.59(18) . . . . ?
C4A C5A C6A C7A 179.91(11) . . . . ?
C2A C1A C6A C5A -1.95(18) . . . . ?
C2A C1A C6A C7A 179.64(11) . . . . ?
C8A N1A C7A O1A -1.44(17) . . . . ?
C8A N1A C7A C6A 179.12(10) . . . . ?
C5A C6A C7A O1A -163.64(11) . . . . ?
C1A C6A C7A O1A 14.73(16) . . . . ?
C5A C6A C7A N1A 15.82(16) . . . . ?
C1A C6A C7A N1A -165.81(10) . . . . ?
C7A N1A C8A C13A -65.41(15) . . . . ?
C7A N1A C8A C9A 112.44(13) . . . . ?
C27A O7A C9A C10A -7.85(18) . . . . ?
C27A O7A C9A C8A 174.85(11) . . . . ?
C13A C8A C9A O7A 176.17(10) . . . . ?
N1A C8A C9A O7A -1.69(16) . . . . ?
C13A C8A C9A C10A -1.23(18) . . . . ?
N1A C8A C9A C10A -179.09(11) . . . . ?
O7A C9A C10A C11A -173.70(12) . . . . ?
C8A C9A C10A C11A 3.46(18) . . . . ?
C9A C10A C11A C12A -2.11(19) . . . . ?
C10A C11A C12A C13A -1.47(19) . . . . ?
C14A O2A C13A C12A -9.27(16) . . . . ?
C14A O2A C13A C8A 169.63(10) . . . . ?
C11A C12A C13A O2A -177.40(11) . . . . ?
C11A C12A C13A C8A 3.75(18) . . . . ?
C9A C8A C13A O2A 178.62(10) . . . . ?
N1A C8A C13A O2A -3.51(16) . . . . ?
C9A C8A C13A C12A -2.42(17) . . . . ?
N1A C8A C13A C12A 175.45(11) . . . . ?
C13A O2A C14A C15A -70.53(13) . . . . ?
C16A N2A C15A O3A -1.66(18) . . . . ?
C16A N2A C15A C14A 178.25(10) . . . . ?
O2A C14A C15A O3A 171.71(10) . . . . ?
O2A C14A C15A N2A -8.20(15) . . . . ?
C15A N2A C16A C17A -72.26(15) . . . . ?
C18A O4A C17A C16A -176.26(10) . . . . ?
N2A C16A C17A O4A -74.74(14) . . . . ?
C17A O4A C18A C19A 0.90(17) . . . . ?
C17A O4A C18A C23A -179.58(11) . . . . ?
O4A C18A C19A C20A -179.62(13) . . . . ?
C23A C18A C19A C20A 0.9(2) . . . . ?
C18A C19A C20A C21A 1.3(2) . . . . ?
C19A C20A C21A C22A -1.6(2) . . . . ?
C20A C21A C22A C23A -0.5(2) . . . . ?
C24A O5A C23A C22A -1.00(19) . . . . ?
C24A O5A C23A C18A 179.70(11) . . . . ?
C21A C22A C23A O5A -176.59(14) . . . . ?
C21A C22A C23A C18A 2.7(2) . . . . ?
O4A C18A C23A O5A -3.08(16) . . . . ?
C19A C18A C23A O5A 176.46(12) . . . . ?
O4A C18A C23A C22A 177.59(12) . . . . ?
C19A C18A C23A C22A -2.87(19) . . . . ?
C23A O5A C24A C25A 171.78(11) . . . . ?
C26A N3A C25A C24A 96.36(16) . . . . ?
O5A C24A C25A N3A 66.95(18) . . . . ?
C25A N3A C26A O6A 2.0(2) . . . . ?
C25A N3A C26A C27A -178.71(11) . . . . ?
C9A O7A C27A C26A 76.34(14) . . . . ?
O6A C26A C27A O7A -176.42(11) . . . . ?
N3A C26A C27A O7A 4.23(16) . . . . ?
C6B C1B C2B C3B -0.7(2) . . . . ?
C1B C2B C3B C4B 0.2(2) . . . . ?
C2B C3B C4B C5B 0.5(2) . . . . ?
C3B C4B C5B C6B -0.7(2) . . . . ?
C4B C5B C6B C1B 0.2(2) . . . . ?
C4B C5B C6B C7B 177.16(12) . . . . ?
C2B C1B C6B C5B 0.50(19) . . . . ?
C2B C1B C6B C7B -176.58(12) . . . . ?
C8B N1B C7B O1B 9.13(18) . . . . ?
C8B N1B C7B C6B -171.21(10) . . . . ?
C5B C6B C7B O1B -155.72(12) . . . . ?
C1B C6B C7B O1B 21.24(17) . . . . ?
C5B C6B C7B N1B 24.61(17) . . . . ?
C1B C6B C7B N1B -158.43(11) . . . . ?
C7B N1B C8B C13B 60.63(15) . . . . ?
C7B N1B C8B C9B -121.12(13) . . . . ?
C27B O7B C9B C10B -1.10(16) . . . . ?
C27B O7B C9B C8B 177.38(10) . . . . ?
C13B C8B C9B O7B -178.70(10) . . . . ?
N1B C8B C9B O7B 3.03(15) . . . . ?
C13B C8B C9B C10B -0.14(17) . . . . ?
N1B C8B C9B C10B -178.41(11) . . . . ?
O7B C9B C10B C11B 177.75(11) . . . . ?
C8B C9B C10B C11B -0.66(18) . . . . ?
C9B C10B C11B C12B 0.6(2) . . . . ?
C10B C11B C12B C13B 0.3(2) . . . . ?
C14B O2B C13B C8B -171.83(10) . . . . ?
C14B O2B C13B C12B 8.08(17) . . . . ?
C9B C8B C13B O2B -179.06(10) . . . . ?
N1B C8B C13B O2B -0.79(15) . . . . ?
C9B C8B C13B C12B 1.03(17) . . . . ?
N1B C8B C13B C12B 179.30(11) . . . . ?
C11B C12B C13B O2B 179.00(11) . . . . ?
C11B C12B C13B C8B -1.11(18) . . . . ?
C13B O2B C14B C15B 70.07(14) . . . . ?
C16B N2B C15B O3B -0.5(2) . . . . ?
C16B N2B C15B C14B 178.86(11) . . . . ?
O2B C14B C15B O3B -165.64(12) . . . . ?
O2B C14B C15B N2B 14.98(16) . . . . ?
C15B N2B C16B C17B 72.68(16) . . . . ?
C18B O4B C17B C16B 167.56(10) . . . . ?
N2B C16B C17B O4B 73.06(14) . . . . ?
C17B O4B C18B C19B 8.94(17) . . . . ?
C17B O4B C18B C23B -169.70(10) . . . . ?
O4B C18B C19B C20B -177.61(12) . . . . ?
C23B C18B C19B C20B 0.99(19) . . . . ?
C18B C19B C20B C21B -1.0(2) . . . . ?
C19B C20B C21B C22B 0.3(2) . . . . ?
C20B C21B C22B C23B 0.2(2) . . . . ?
C24B O5B C23B C22B 4.46(17) . . . . ?
C24B O5B C23B C18B -176.92(10) . . . . ?
C21B C22B C23B O5B 178.37(12) . . . . ?
C21B C22B C23B C18B -0.21(19) . . . . ?
O4B C18B C23B O5B -0.39(16) . . . . ?
C19B C18B C23B O5B -179.10(11) . . . . ?
O4B C18B C23B C22B 178.31(11) . . . . ?
C19B C18B C23B C22B -0.40(18) . . . . ?
C23B O5B C24B C25B -177.76(9) . . . . ?
C26B N3B C25B C24B -103.34(13) . . . . ?
O5B C24B C25B N3B -63.71(13) . . . . ?
C25B N3B C26B O6B 2.53(19) . . . . ?
C25B N3B C26B C27B -176.87(11) . . . . ?
C9B O7B C27B C26B -82.48(13) . . . . ?
O6B C26B C27B O7B -171.52(11) . . . . ?
N3B C26B C27B O7B 7.94(16) . . . . ?
C6C C1C C2C C3C -2.3(4) . . . . ?
C1C C2C C3C C4C 1.6(4) . . . . ?
C2C C3C C4C C5C 0.1(3) . . . . ?
C3C C4C C5C C6C -1.1(3) . . . . ?
C4C C5C C6C C1C 0.5(2) . . . . ?
C4C C5C C6C C7C -178.54(14) . . . . ?
C2C C1C C6C C5C 1.2(3) . . . . ?
C2C C1C C6C C7C -179.69(18) . . . . ?
C8C N1C C7C O1C 1.56(18) . . . . ?
C8C N1C C7C C6C -179.67(11) . . . . ?
C5C C6C C7C O1C 173.50(13) . . . . ?
C1C C6C C7C O1C -5.53(19) . . . . ?
C5C C6C C7C N1C -5.28(19) . . . . ?
C1C C6C C7C N1C 175.68(13) . . . . ?
C7C N1C C8C C9C -115.39(14) . . . . ?
C7C N1C C8C C13C 62.93(17) . . . . ?
C27C O7C C9C C10C 7.68(18) . . . . ?
C27C O7C C9C C8C -174.91(11) . . . . ?
C13C C8C C9C O7C -175.88(11) . . . . ?
N1C C8C C9C O7C 2.45(17) . . . . ?
C13C C8C C9C C10C 1.66(19) . . . . ?
N1C C8C C9C C10C 179.99(12) . . . . ?
O7C C9C C10C C11C 173.38(12) . . . . ?
C8C C9C C10C C11C -3.87(19) . . . . ?
C9C C10C C11C C12C 2.1(2) . . . . ?
C10C C11C C12C C13C 1.9(2) . . . . ?
C14C O2C C13C C12C 11.36(19) . . . . ?
C14C O2C C13C C8C -168.32(11) . . . . ?
C11C C12C C13C O2C 176.18(12) . . . . ?
C11C C12C C13C C8C -4.2(2) . . . . ?
C9C C8C C13C O2C -177.90(11) . . . . ?
N1C C8C C13C O2C 3.78(18) . . . . ?
C9C C8C C13C C12C 2.41(19) . . . . ?
N1C C8C C13C C12C -175.91(12) . . . . ?
C13C O2C C14C C15C 66.93(15) . . . . ?
C16C N2C C15C O3C 3.7(2) . . . . ?
C16C N2C C15C C14C -177.04(12) . . . . ?
O2C C14C C15C O3C -167.88(12) . . . . ?
O2C C14C C15C N2C 12.84(17) . . . . ?
C15C N2C C16C C17C 67.33(16) . . . . ?
C18C O4C C17C C16C 178.92(11) . . . . ?
N2C C16C C17C O4C 73.64(14) . . . . ?
C17C O4C C18C C19C 1.96(18) . . . . ?
C17C O4C C18C C23C -177.36(11) . . . . ?
O4C C18C C19C C20C 179.83(12) . . . . ?
C23C C18C C19C C20C -0.9(2) . . . . ?
C18C C19C C20C C21C -0.6(2) . . . . ?
C19C C20C C21C C22C 1.4(2) . . . . ?
C20C C21C C22C C23C -0.8(2) . . . . ?
C24C O5C C23C C22C 2.07(18) . . . . ?
C24C O5C C23C C18C -178.95(11) . . . . ?
C21C C22C C23C O5C 178.29(13) . . . . ?
C21C C22C C23C C18C -0.7(2) . . . . ?
O4C C18C C23C O5C 1.79(17) . . . . ?
C19C C18C C23C O5C -177.58(12) . . . . ?
O4C C18C C23C C22C -179.18(11) . . . . ?
C19C C18C C23C C22C 1.45(19) . . . . ?
C23C O5C C24C C25C -170.31(11) . . . . ?
C26C N3C C25C C24C -90.81(15) . . . . ?
O5C C24C C25C N3C -69.74(15) . . . . ?
C25C N3C C26C O6C -6.48(19) . . . . ?
C25C N3C C26C C27C 173.98(11) . . . . ?
C9C O7C C27C C26C -75.34(14) . . . . ?
O6C C26C C27C O7C 174.48(11) . . . . ?
N3C C26C C27C O7C -5.95(17) . . . . ?
C6D C1D C2D C3D -1.0(2) . . . . ?
C1D C2D C3D C4D 0.7(2) . . . . ?
C2D C3D C4D C5D 0.5(2) . . . . ?
C3D C4D C5D C6D -1.4(2) . . . . ?
C4D C5D C6D C1D 1.1(2) . . . . ?
C4D C5D C6D C7D -178.81(12) . . . . ?
C2D C1D C6D C5D 0.1(2) . . . . ?
C2D C1D C6D C7D 179.98(13) . . . . ?
C8D N1D C7D O1D 3.56(19) . . . . ?
C8D N1D C7D C6D -176.27(11) . . . . ?
C5D C6D C7D O1D 169.47(12) . . . . ?
C1D C6D C7D O1D -10.40(18) . . . . ?
C5D C6D C7D N1D -10.69(18) . . . . ?
C1D C6D C7D N1D 169.43(12) . . . . ?
C7D N1D C8D C13D 57.94(16) . . . . ?
C7D N1D C8D C9D -122.55(13) . . . . ?
C27D O7D C9D C8D 172.39(11) . . . . ?
C27D O7D C9D C10D -5.63(18) . . . . ?
C13D C8D C9D O7D -177.82(11) . . . . ?
N1D C8D C9D O7D 2.67(16) . . . . ?
C13D C8D C9D C10D 0.28(18) . . . . ?
N1D C8D C9D C10D -179.23(12) . . . . ?
O7D C9D C10D C11D 175.80(12) . . . . ?
C8D C9D C10D C11D -2.1(2) . . . . ?
C9D C10D C11D C12D 1.5(2) . . . . ?
C10D C11D C12D C13D 1.0(2) . . . . ?
C14D O2D C13D C8D -169.09(11) . . . . ?
C14D O2D C13D C12D 10.52(18) . . . . ?
C9D C8D C13D O2D -178.11(10) . . . . ?
N1D C8D C13D O2D 1.40(17) . . . . ?
C9D C8D C13D C12D 2.27(18) . . . . ?
N1D C8D C13D C12D -178.22(11) . . . . ?
C11D C12D C13D O2D 177.51(12) . . . . ?
C11D C12D C13D C8D -2.90(19) . . . . ?
C13D O2D C14D C15D 70.05(15) . . . . ?
C16D N2D C15D O3D -2.30(19) . . . . ?
C16D N2D C15D C14D 176.13(11) . . . . ?
O2D C14D C15D O3D -166.35(11) . . . . ?
O2D C14D C15D N2D 15.16(17) . . . . ?
C15D N2D C16D C17D 71.87(15) . . . . ?
C18D O4D C17D C16D 170.53(10) . . . . ?
N2D C16D C17D O4D 67.89(14) . . . . ?
C17D O4D C18D C19D 6.12(16) . . . . ?
C17D O4D C18D C23D -172.17(10) . . . . ?
O4D C18D C19D C20D -177.80(11) . . . . ?
C23D C18D C19D C20D 0.43(17) . . . . ?
C18D C19D C20D C21D -1.71(19) . . . . ?
C19D C20D C21D C22D 1.3(2) . . . . ?
C20D C21D C22D C23D 0.5(2) . . . . ?
C24D O5D C23D C22D -6.86(17) . . . . ?
C24D O5D C23D C18D 172.26(11) . . . . ?
C21D C22D C23D O5D 177.31(11) . . . . ?
C21D C22D C23D C18D -1.77(18) . . . . ?
O4D C18D C23D O5D 0.53(15) . . . . ?
C19D C18D C23D O5D -177.86(10) . . . . ?
O4D C18D C23D C22D 179.70(11) . . . . ?
C19D C18D C23D C22D 1.30(17) . . . . ?
C23D O5D C24D C25D -172.46(11) . . . . ?
C26D N3D C25D C24D -91.75(17) . . . . ?
O5D C24D C25D N3D -63.24(16) . . . . ?
C25D N3D C26D O6D 5.0(2) . . . . ?
C25D N3D C26D C27D -172.96(12) . . . . ?
C9D O7D C27D C26D -74.54(14) . . . . ?
O6D C26D C27D O7D 178.28(12) . . . . ?
N3D C26D C27D O7D -3.66(18) . . . . ?

loop_
_cod_related_entry_id
_cod_related_entry_database
_cod_related_entry_code
1 ChemSpider 30653768
